data_4312043
loop_
_publ_author_name
'Laurence K. Thompson'
'Timothy L. Kelly'
'Louise N. Dawe'
'Hilde Grove'
'Martin T. Lemaire'
'Judith A. K. Howard'
'Elinor C. Spencer'
'Craig J. Matthews'
'Stuart T. Onions'
'Simon J. Coles'
'Peter N. Horton'
'Michael B. Hursthouse'
'Mark E. Light'

_publ_section_title
;
 Mixed Valence Mn(II)/Mn(III) [3 x 3] Grid Complexes: Structural,
 Electrochemical, Spectroscopic, and Magnetic Properties
;
_journal_name_full 'Inorganic Chemistry'
_journal_page_first 7605
_journal_page_last 7616
_journal_paper_doi 10.1021/ic040083a
_journal_volume 43
_journal_year 2004
_chemical_formula_moiety 'C114 H84 Cl6 Mn9 N54 O12, 8(Cl O4)'
_chemical_formula_sum 'C114 H84 Cl14 Mn9 N54 O44'
_chemical_formula_weight 3905.11
_chemical_name_systematic
;
   ?
;
_space_group_IT_number 2
_symmetry_cell_setting triclinic
_symmetry_space_group_name_Hall '-P 1'
_symmetry_space_group_name_H-M 'P -1'
_atom_sites_solution_hydrogens geom
_atom_sites_solution_primary direct
_atom_sites_solution_secondary difmap
_audit_creation_method SHELXL-97
_cell_angle_alpha 74.676(3)
_cell_angle_beta 78.596(4)
_cell_angle_gamma 64.445(3)
_cell_formula_units_Z 2
_cell_length_a 19.132(3)
_cell_length_b 19.970(3)
_cell_length_c 26.460(4)
_cell_measurement_reflns_used 2084
_cell_measurement_temperature 120(2)
_cell_measurement_theta_max 17.422
_cell_measurement_theta_min 2.377
_cell_volume 8755(2)
_computing_cell_refinement 'Bruker SMART 1998'
_computing_data_collection 'Bruker SMART 1998'
_computing_data_reduction 'Bruker SAINT 1998'
_computing_molecular_graphics 'Bruker SHELXTL'
_computing_publication_material 'Bruker SHELXTL'
_computing_structure_refinement 'Bruker SHELXTL'
_computing_structure_solution 'Bruker SHELXTL'
_diffrn_ambient_temperature 120(2)
_diffrn_detector_area_resol_mean 8
_diffrn_measured_fraction_theta_full 0.986
_diffrn_measured_fraction_theta_max 0.986
_diffrn_measurement_device_type 'Bruker Proteum M'
_diffrn_measurement_method /w
_diffrn_radiation_monochromator graphite
_diffrn_radiation_source 'Bede microsource'
_diffrn_radiation_type MoK\a
_diffrn_radiation_wavelength 0.71073
_diffrn_reflns_av_R_equivalents 0.0947
_diffrn_reflns_av_sigmaI/netI 0.2505
_diffrn_reflns_limit_h_max 18
_diffrn_reflns_limit_h_min -21
_diffrn_reflns_limit_k_max 22
_diffrn_reflns_limit_k_min -22
_diffrn_reflns_limit_l_max 29
_diffrn_reflns_limit_l_min -29
_diffrn_reflns_number 43911
_diffrn_reflns_theta_full 23.32
_diffrn_reflns_theta_max 23.32
_diffrn_reflns_theta_min 0.80
_diffrn_standards_decay_% 0
_diffrn_standards_interval_count 0
_diffrn_standards_interval_time 0
_diffrn_standards_number 0
_exptl_absorpt_coefficient_mu 0.926
_exptl_absorpt_correction_T_max 1
_exptl_absorpt_correction_T_min 0.517647
_exptl_absorpt_correction_type multi-scan
_exptl_absorpt_process_details
;
SADABS (Sheldrick, G. M. (1998)).
Program for Absorption Correction.
University of G\"ottingen, Germany.
;
_exptl_crystal_colour orange
_exptl_crystal_density_diffrn 1.481
_exptl_crystal_density_meas ?
_exptl_crystal_density_method .
_exptl_crystal_description Plate
_exptl_crystal_F_000 3922
_exptl_crystal_size_max 0.34
_exptl_crystal_size_mid 0.12
_exptl_crystal_size_min 0.03
_refine_diff_density_max 1.029
_refine_diff_density_min -1.021
_refine_diff_density_rms 0.144
_refine_ls_extinction_coef 'Not refined'
_refine_ls_extinction_method none
_refine_ls_goodness_of_fit_ref 0.846
_refine_ls_hydrogen_treatment mixed
_refine_ls_matrix_type full
_refine_ls_number_parameters 1807
_refine_ls_number_reflns 25000
_refine_ls_number_restraints 52
_refine_ls_restrained_S_all 0.851
_refine_ls_R_factor_all 0.1946
_refine_ls_R_factor_gt 0.1018
_refine_ls_shift/su_max 0.037
_refine_ls_shift/su_mean 0.001
_refine_ls_structure_factor_coef Fsqd
_refine_ls_weighting_details 'calc w=1/[\s^2^(Fo^2^)+(0.1337P)^2^+0.0000P] where P=(Fo^2^+2Fc^2^)/3'
_refine_ls_weighting_scheme calc
_refine_ls_wR_factor_gt 0.2423
_refine_ls_wR_factor_ref 0.2804
_reflns_number_gt 9099
_reflns_number_total 25000
_reflns_threshold_expression >2sigma(I)
_cod_data_source_file ic040083a_5.cif
_cod_data_source_block 03ecs007(11)
_cod_depositor_comments
;
The following automatic conversions were performed:
'_symmetry_cell_setting' value 'Triclinic' changed to 'triclinic'
according to '/home/saulius/struct/CIF-dictionaries/cif_core.dic'
dictionary named 'cif_core.dic' version 2.4.1 from
2010-06-29.

'_exptl_absorpt_correction_type' value 'Multi-scan' changed
to 'multi-scan' according to
'/home/saulius/struct/CIF-dictionaries/cif_core.dic' dictionary named
'cif_core.dic' version 2.4.1 from 2010-06-29.

Automatic conversion script
Id: cif_fix_enum 1527 2010-12-29 10:47:43Z saulius 
;
_cod_database_code 4312043

loop_
_symmetry_equiv_pos_as_xyz
'x, y, z'
'-x, -y, -z'

loop_
_atom_site_label
_atom_site_type_symbol
_atom_site_fract_x
_atom_site_fract_y
_atom_site_fract_z
_atom_site_U_iso_or_equiv
_atom_site_adp_type
_atom_site_occupancy
_atom_site_symmetry_multiplicity
_atom_site_calc_flag
_atom_site_refinement_flags
_atom_site_disorder_assembly
_atom_site_disorder_group
Mn1 Mn -0.12171(10) 0.59780(10) 0.21753(8) 0.0429(5) Uani 1 1 d . . .
Mn2 Mn -0.05617(9) 0.41805(9) 0.33661(7) 0.0357(5) Uani 1 1 d . . .
Mn3 Mn 0.01612(11) 0.21418(10) 0.43011(9) 0.0498(6) Uani 1 1 d . . .
Mn4 Mn 0.09615(10) 0.54473(10) 0.15673(7) 0.0360(5) Uani 1 1 d . . .
Mn5 Mn 0.14935(9) 0.34254(9) 0.25285(7) 0.0329(5) Uani 1 1 d . . .
Mn6 Mn 0.19393(10) 0.12859(10) 0.32409(8) 0.0419(5) Uani 1 1 d . . .
Mn7 Mn 0.32602(11) 0.48571(11) 0.12955(8) 0.0455(5) Uani 1 1 d . . .
Mn8 Mn 0.37059(10) 0.27219(11) 0.19167(8) 0.0461(5) Uani 1 1 d . . .
Mn9 Mn 0.39068(11) 0.05785(11) 0.23239(9) 0.0545(6) Uani 1 1 d . . .
N1 N -0.1632(5) 0.7055(4) 0.1602(3) 0.052(3) Uani 1 1 d G . .
C1 C -0.1947(5) 0.7173(5) 0.1140(4) 0.077(5) Uani 1 1 d G . .
H1 H -0.2032 0.6777 0.1062 0.092 Uiso 1 1 calc R . .
C2 C -0.2138(6) 0.7869(6) 0.0792(3) 0.074(5) Uani 1 1 d G . .
H2 H -0.2354 0.7949 0.0476 0.088 Uiso 1 1 calc R . .
C3 C -0.2014(6) 0.8447(5) 0.0906(4) 0.090(6) Uani 1 1 d G . .
H3 H -0.2145 0.8923 0.0668 0.109 Uiso 1 1 calc R . .
C4 C -0.1699(6) 0.8330(4) 0.1369(4) 0.076(5) Uani 1 1 d G . .
H4 H -0.1614 0.8725 0.1447 0.092 Uiso 1 1 calc R . .
C5 C -0.1508(5) 0.7634(5) 0.1716(3) 0.070(5) Uani 1 1 d G . .
C6 C -0.1156(7) 0.7397(9) 0.2216(5) 0.056(4) Uani 1 1 d . . .
C7 C -0.0514(6) 0.5750(8) 0.3101(5) 0.037(3) Uani 1 1 d . . .
C8 C -0.0105(6) 0.5367(6) 0.3588(4) 0.030(3) Uani 1 1 d . . .
C9 C 0.0177(6) 0.5688(6) 0.3831(4) 0.030(3) Uani 1 1 d . . .
H9 H 0.0134 0.6194 0.3696 0.036 Uiso 1 1 calc R . .
C10 C 0.0530(6) 0.5270(7) 0.4280(5) 0.036(3) Uani 1 1 d . . .
C11 C 0.0647(6) 0.4516(7) 0.4460(5) 0.040(3) Uani 1 1 d . . .
H11 H 0.0921 0.4218 0.4760 0.048 Uiso 1 1 calc R . .
C12 C 0.0347(6) 0.4214(7) 0.4181(5) 0.037(3) Uani 1 1 d . . .
C13 C 0.0429(6) 0.3414(7) 0.4293(5) 0.039(3) Uani 1 1 d . . .
C14 C 0.1335(8) 0.1641(6) 0.5015(6) 0.051(4) Uani 1 1 d . . .
N9 N 0.0744(4) 0.1017(3) 0.4728(2) 0.053(3) Uani 1 1 d G . .
C15 C 0.1318(4) 0.0916(3) 0.5026(2) 0.064(4) Uani 1 1 d G . .
C16 C 0.1800(4) 0.0190(3) 0.5259(3) 0.085(6) Uani 1 1 d G . .
H16 H 0.2192 0.0121 0.5462 0.102 Uiso 1 1 calc R . .
C17 C 0.1707(4) -0.0435(3) 0.5195(3) 0.122(9) Uani 1 1 d G . .
H17 H 0.2037 -0.0932 0.5354 0.146 Uiso 1 1 calc R . .
C18 C 0.1133(5) -0.0334(3) 0.4897(3) 0.119(9) Uani 1 1 d G . .
H18 H 0.1070 -0.0761 0.4854 0.143 Uiso 1 1 calc R . .
C19 C 0.0652(5) 0.0392(3) 0.4664(3) 0.080(5) Uani 1 1 d G . .
H19 H 0.0259 0.0461 0.4461 0.096 Uiso 1 1 calc R . .
N10 N 0.0658(3) 0.6699(3) 0.1132(2) 0.044(3) Uani 1 1 d G . .
C20 C 0.0434(4) 0.7019(3) 0.0624(2) 0.067(4) Uani 1 1 d G . .
H20 H 0.0478 0.6703 0.0397 0.080 Uiso 1 1 calc R . .
C21 C 0.0148(4) 0.7801(3) 0.0449(2) 0.078(5) Uani 1 1 d G . .
H21 H -0.0005 0.8019 0.0103 0.093 Uiso 1 1 calc R . .
C22 C 0.0084(4) 0.8263(3) 0.0782(2) 0.086(6) Uani 1 1 d G . .
H22 H -0.0112 0.8797 0.0663 0.103 Uiso 1 1 calc R . .
C23 C 0.0307(5) 0.7943(3) 0.1290(2) 0.071(5) Uani 1 1 d G . .
H23 H 0.0264 0.8259 0.1517 0.085 Uiso 1 1 calc R . .
C24 C 0.0594(4) 0.7162(3) 0.1465(2) 0.042(3) Uani 1 1 d G . .
C25 C 0.0894(7) 0.6778(7) 0.1975(5) 0.042(3) Uani 1 1 d . . .
C26 C 0.1475(7) 0.4932(7) 0.2613(5) 0.039(3) Uani 1 1 d . . .
C27 C 0.1852(6) 0.4419(6) 0.3086(4) 0.029(3) Uani 1 1 d . . .
C28 C 0.2106(6) 0.4623(7) 0.3462(5) 0.037(3) Uani 1 1 d . . .
H28 H 0.2062 0.5126 0.3425 0.044 Uiso 1 1 calc R . .
C29 C 0.2435(6) 0.4042(7) 0.3903(5) 0.039(3) Uani 1 1 d . . .
C30 C 0.2491(6) 0.3322(7) 0.3935(5) 0.044(3) Uani 1 1 d . . .
H30 H 0.2699 0.2937 0.4231 0.053 Uiso 1 1 calc R . .
C31 C 0.2254(6) 0.3150(7) 0.3553(5) 0.033(3) Uani 1 1 d . . .
C32 C 0.2275(6) 0.2406(7) 0.3544(5) 0.034(3) Uani 1 1 d . . .
C33 C 0.2991(7) 0.0543(7) 0.4140(5) 0.046(3) Uani 1 1 d . . .
N18 N 0.2399(3) 0.0043(2) 0.3704(2) 0.055(3) Uani 1 1 d G . .
C34 C 0.2913(4) -0.0128(3) 0.4070(2) 0.049(4) Uani 1 1 d G . .
C35 C 0.3284(4) -0.0873(3) 0.4331(3) 0.074(5) Uani 1 1 d G . .
H35 H 0.3635 -0.0990 0.4581 0.089 Uiso 1 1 calc R . .
C36 C 0.3140(4) -0.1446(3) 0.4226(3) 0.079(5) Uani 1 1 d G . .
H36 H 0.3394 -0.1955 0.4404 0.095 Uiso 1 1 calc R . .
C37 C 0.2626(4) -0.1275(3) 0.3860(3) 0.074(5) Uani 1 1 d G . .
H37 H 0.2528 -0.1667 0.3788 0.089 Uiso 1 1 calc R . .
C38 C 0.2255(4) -0.0531(3) 0.3599(3) 0.058(4) Uani 1 1 d G . .
H38 H 0.1904 -0.0413 0.3349 0.070 Uiso 1 1 calc R . .
N19 N 0.2819(3) 0.6051(3) 0.1027(2) 0.050(3) Uani 1 1 d G . .
C39 C 0.2603(4) 0.6393(3) 0.0519(2) 0.053(4) Uani 1 1 d G . .
H39 H 0.2673 0.6090 0.0275 0.064 Uiso 1 1 calc R . .
C40 C 0.2284(4) 0.7178(3) 0.0368(2) 0.050(4) Uani 1 1 d G . .
H40 H 0.2137 0.7412 0.0021 0.059 Uiso 1 1 calc R . .
C41 C 0.2181(3) 0.7622(3) 0.0725(3) 0.064(4) Uani 1 1 d G . .
H41 H 0.1964 0.8159 0.0621 0.077 Uiso 1 1 calc R . .
C42 C 0.2397(4) 0.7280(3) 0.1232(2) 0.062(4) Uani 1 1 d G . .
H42 H 0.2327 0.7583 0.1476 0.075 Uiso 1 1 calc R . .
C43 C 0.2716(3) 0.6495(3) 0.1383(2) 0.047(4) Uani 1 1 d G . .
C44 C 0.2988(7) 0.5967(8) 0.1900(6) 0.052(4) Uani 1 1 d . . .
C45 C 0.3619(7) 0.4084(8) 0.2301(5) 0.036(3) Uani 1 1 d . . .
C46 C 0.3929(6) 0.3389(8) 0.2762(5) 0.048(4) Uani 1 1 d . . .
C47 C 0.4171(7) 0.3445(8) 0.3187(5) 0.046(3) Uani 1 1 d . . .
H47 H 0.4178 0.3903 0.3223 0.055 Uiso 1 1 calc R . .
C48 C 0.4423(7) 0.2750(8) 0.3589(5) 0.049(4) Uani 1 1 d . . .
C49 C 0.4434(6) 0.2120(8) 0.3501(5) 0.047(4) Uani 1 1 d . . .
H49 H 0.4587 0.1672 0.3767 0.057 Uiso 1 1 calc R . .
C50 C 0.4229(6) 0.2095(7) 0.3037(5) 0.040(3) Uani 1 1 d . . .
C51 C 0.4219(7) 0.1467(8) 0.2883(6) 0.050(4) Uani 1 1 d . . .
C52 C 0.4625(7) -0.0429(8) 0.3273(6) 0.054(4) Uani 1 1 d . . .
N27 N 0.4180(3) -0.0598(3) 0.2577(3) 0.069(4) Uani 1 1 d G . .
C53 C 0.4542(3) -0.0953(3) 0.3039(3) 0.071(5) Uani 1 1 d G . .
C54 C 0.4656(3) -0.1701(3) 0.3265(3) 0.061(4) Uani 1 1 d G . .
H54 H 0.4903 -0.1943 0.3581 0.073 Uiso 1 1 calc R . .
C55 C 0.4409(3) -0.2094(3) 0.3027(4) 0.112(8) Uani 1 1 d G . .
H55 H 0.4486 -0.2605 0.3181 0.134 Uiso 1 1 calc R . .
C56 C 0.4047(4) -0.1739(3) 0.2564(4) 0.098(6) Uani 1 1 d G . .
H56 H 0.3878 -0.2007 0.2402 0.117 Uiso 1 1 calc R . .
C57 C 0.3933(3) -0.0991(3) 0.2339(3) 0.085(5) Uani 1 1 d G . .
H57 H 0.3686 -0.0749 0.2023 0.102 Uiso 1 1 calc R . .
N28 N -0.2300(3) 0.6044(3) 0.2599(3) 0.048(3) Uani 1 1 d G . .
C58 C -0.2684(3) 0.6428(3) 0.3007(3) 0.063(4) Uani 1 1 d G . .
H58 H -0.2461 0.6700 0.3120 0.076 Uiso 1 1 calc R . .
C59 C -0.3393(3) 0.6415(3) 0.3249(2) 0.074(5) Uani 1 1 d G . .
H59 H -0.3655 0.6677 0.3528 0.089 Uiso 1 1 calc R . .
C60 C -0.3719(3) 0.6017(3) 0.3084(3) 0.062(4) Uani 1 1 d G . .
H60 H -0.4204 0.6007 0.3249 0.075 Uiso 1 1 calc R . .
C61 C -0.3335(3) 0.5632(3) 0.2676(3) 0.054(4) Uani 1 1 d G . .
H61 H -0.3558 0.5360 0.2562 0.064 Uiso 1 1 calc R . .
C62 C -0.2626(3) 0.5646(3) 0.2433(2) 0.049(4) Uani 1 1 d G . .
C63 C -0.2154(7) 0.5235(7) 0.2034(5) 0.039(3) Uani 1 1 d . . .
C64 C -0.0388(7) 0.5109(6) 0.1406(5) 0.039(3) Uani 1 1 d . . .
C65 C 0.0248(7) 0.4755(6) 0.1000(4) 0.036(3) Uani 1 1 d . . .
C66 C 0.0164(6) 0.4391(6) 0.0666(4) 0.030(3) Uani 1 1 d . . .
H66 H -0.0305 0.4337 0.0666 0.036 Uiso 1 1 calc R . .
C67 C 0.0833(8) 0.4097(7) 0.0315(5) 0.042(3) Uani 1 1 d . . .
C68 C 0.1526(7) 0.4162(6) 0.0339(5) 0.039(3) Uani 1 1 d . . .
H68 H 0.1979 0.3960 0.0109 0.046 Uiso 1 1 calc R . .
C69 C 0.1516(7) 0.4524(6) 0.0700(5) 0.033(3) Uani 1 1 d . . .
C70 C 0.2218(7) 0.4592(6) 0.0827(6) 0.043(3) Uani 1 1 d . . .
C71 C 0.4137(7) 0.4217(7) 0.0368(5) 0.038(3) Uani 1 1 d . . .
N36 N 0.4472(3) 0.4586(3) 0.1020(2) 0.046(3) Uani 1 1 d G . .
C72 C 0.4743(3) 0.4259(4) 0.0578(2) 0.049(3) Uani 1 1 d G . .
C73 C 0.5522(3) 0.4046(4) 0.0382(3) 0.057(4) Uani 1 1 d G . .
H73 H 0.5707 0.3822 0.0080 0.068 Uiso 1 1 calc R . .
C74 C 0.6029(3) 0.4160(3) 0.0627(3) 0.069(5) Uani 1 1 d G . .
H74 H 0.6561 0.4014 0.0493 0.083 Uiso 1 1 calc R . .
C75 C 0.5757(3) 0.4487(4) 0.1069(3) 0.066(4) Uani 1 1 d G . .
H75 H 0.6104 0.4565 0.1237 0.079 Uiso 1 1 calc R . .
C76 C 0.4979(3) 0.4700(4) 0.1265(3) 0.076(5) Uani 1 1 d G . .
H76 H 0.4794 0.4923 0.1567 0.091 Uiso 1 1 calc R . .
N37 N -0.1784(2) 0.4439(3) 0.3800(2) 0.047(3) Uani 1 1 d G . .
C77 C -0.2048(3) 0.4789(4) 0.4231(2) 0.053(4) Uani 1 1 d G . .
H77 H -0.1730 0.4967 0.4345 0.064 Uiso 1 1 calc R . .
C78 C -0.2778(3) 0.4879(4) 0.4495(3) 0.061(4) Uani 1 1 d G . .
H78 H -0.2958 0.5118 0.4789 0.073 Uiso 1 1 calc R . .
C79 C -0.3243(3) 0.4619(3) 0.4328(2) 0.058(4) Uani 1 1 d G . .
H79 H -0.3741 0.4680 0.4509 0.070 Uiso 1 1 calc R . .
C80 C -0.2979(3) 0.4268(4) 0.3898(3) 0.064(4) Uani 1 1 d G . .
H80 H -0.3297 0.4090 0.3784 0.076 Uiso 1 1 calc R . .
C81 C -0.2249(3) 0.4178(4) 0.3634(2) 0.046(3) Uani 1 1 d G . .
C82 C -0.1865(6) 0.3804(6) 0.3195(5) 0.035(3) Uani 1 1 d . . .
C83 C -0.0104(6) 0.3411(6) 0.2485(5) 0.034(3) Uani 1 1 d . . .
C84 C 0.0363(7) 0.3097(6) 0.2032(4) 0.029(3) Uani 1 1 d . . .
C85 C 0.0095(7) 0.2858(6) 0.1695(5) 0.040(3) Uani 1 1 d . . .
H85 H -0.0431 0.2913 0.1737 0.049 Uiso 1 1 calc R . .
C86 C 0.0610(7) 0.2538(6) 0.1296(5) 0.039(3) Uani 1 1 d . . .
C87 C 0.1372(6) 0.2497(6) 0.1210(4) 0.029(3) Uani 1 1 d . . .
H87 H 0.1725 0.2297 0.0927 0.035 Uiso 1 1 calc R . .
C88 C 0.1575(7) 0.2760(6) 0.1556(5) 0.032(3) Uani 1 1 d . . .
C89 C 0.2359(7) 0.2771(6) 0.1554(5) 0.034(3) Uani 1 1 d . . .
C90 C 0.4102(8) 0.2397(7) 0.0810(6) 0.055(4) Uani 1 1 d . . .
N45 N 0.4872(3) 0.2421(3) 0.1423(3) 0.072(4) Uani 1 1 d G . .
C91 C 0.4812(3) 0.2366(4) 0.0922(3) 0.070(5) Uani 1 1 d G . .
C92 C 0.5453(4) 0.2243(4) 0.0548(3) 0.103(7) Uani 1 1 d G . .
H92 H 0.5412 0.2205 0.0206 0.123 Uiso 1 1 calc R . .
C93 C 0.6155(3) 0.2175(4) 0.0676(3) 0.102(7) Uani 1 1 d G . .
H93 H 0.6593 0.2090 0.0420 0.123 Uiso 1 1 calc R . .
C94 C 0.6215(3) 0.2230(5) 0.1177(3) 0.121(9) Uani 1 1 d G . .
H94 H 0.6695 0.2183 0.1264 0.146 Uiso 1 1 calc R . .
C95 C 0.5574(3) 0.2353(5) 0.1551(3) 0.110(7) Uani 1 1 d G . .
H95 H 0.5615 0.2391 0.1893 0.132 Uiso 1 1 calc R . .
N46 N -0.0838(3) 0.2553(3) 0.4834(3) 0.068(4) Uani 1 1 d G . .
C96 C -0.0867(4) 0.2763(4) 0.5301(3) 0.088(6) Uani 1 1 d G . .
H96 H -0.0419 0.2779 0.5391 0.105 Uiso 1 1 calc R . .
C97 C -0.1551(4) 0.2948(5) 0.5635(3) 0.082(5) Uani 1 1 d G . .
H97 H -0.1571 0.3092 0.5955 0.099 Uiso 1 1 calc R . .
C98 C -0.2207(4) 0.2924(3) 0.5503(3) 0.097(7) Uani 1 1 d G . .
H98 H -0.2674 0.3051 0.5732 0.117 Uiso 1 1 calc R . .
C99 C -0.2178(3) 0.2714(4) 0.5036(3) 0.082(6) Uani 1 1 d G . .
H99 H -0.2626 0.2698 0.4946 0.099 Uiso 1 1 calc R . .
C100 C -0.1493(3) 0.2529(4) 0.4701(3) 0.048(4) Uani 1 1 d G . .
C101 C -0.1381(7) 0.2248(6) 0.4239(5) 0.040(3) Uani 1 1 d . . .
C102 C 0.0202(8) 0.1646(6) 0.3376(5) 0.040(3) Uani 1 1 d . . .
C103 C 0.0478(7) 0.1352(7) 0.2889(5) 0.048(4) Uani 1 1 d . . .
C104 C 0.0052(8) 0.1191(7) 0.2605(5) 0.048(3) Uani 1 1 d . . .
H104 H -0.0477 0.1279 0.2721 0.058 Uiso 1 1 calc R . .
C105 C 0.0389(7) 0.0907(7) 0.2160(6) 0.047(3) Uani 1 1 d . . .
C106 C 0.1175(7) 0.0795(7) 0.1981(5) 0.050(4) Uani 1 1 d . . .
H106 H 0.1421 0.0618 0.1665 0.060 Uiso 1 1 calc R . .
C107 C 0.1556(7) 0.0954(6) 0.2284(5) 0.039(3) Uani 1 1 d . . .
C108 C 0.2383(7) 0.0873(6) 0.2161(6) 0.041(3) Uani 1 1 d . . .
C109 C 0.3895(8) 0.0648(7) 0.1220(7) 0.061(4) Uani 1 1 d . . .
N54 N 0.4862(5) 0.0479(4) 0.1725(4) 0.065(4) Uani 1 1 d G . .
C110 C 0.4702(6) 0.0517(5) 0.1226(5) 0.072(5) Uani 1 1 d G . .
C111 C 0.5284(9) 0.0438(6) 0.0810(4) 0.096(6) Uani 1 1 d G . .
H111 H 0.5174 0.0464 0.0469 0.115 Uiso 1 1 calc R . .
C112 C 0.6026(7) 0.0322(6) 0.0893(5) 0.120(8) Uani 1 1 d G . .
H112 H 0.6424 0.0269 0.0609 0.143 Uiso 1 1 calc R . .
C113 C 0.6186(4) 0.0285(6) 0.1392(6) 0.109(7) Uani 1 1 d G . .
H113 H 0.6694 0.0206 0.1449 0.130 Uiso 1 1 calc R . .
C114 C 0.5604(6) 0.0363(5) 0.1808(4) 0.077(5) Uani 1 1 d G . .
H114 H 0.5714 0.0338 0.2149 0.093 Uiso 1 1 calc R . .
N2 N -0.1026(7) 0.7882(6) 0.2403(5) 0.067(4) Uani 1 1 d . . .
H2A H -0.0805 0.7731 0.2698 0.081 Uiso 1 1 calc R . .
H2B H -0.1160 0.8356 0.2232 0.081 Uiso 1 1 calc R . .
N3 N -0.0990(5) 0.6672(5) 0.2424(4) 0.041(3) Uani 1 1 d . . .
N4 N -0.0616(5) 0.6444(6) 0.2900(4) 0.044(3) Uani 1 1 d . . .
N5 N -0.0020(5) 0.4627(5) 0.3753(4) 0.034(2) Uani 1 1 d . . .
N6 N 0.0891(5) 0.2914(5) 0.4641(4) 0.036(2) Uani 1 1 d . . .
N7 N 0.0900(5) 0.2224(5) 0.4685(4) 0.041(3) Uani 1 1 d . . .
N8 N 0.1777(6) 0.1686(6) 0.5313(4) 0.066(4) Uani 1 1 d . . .
H8A H 0.1793 0.2124 0.5298 0.080 Uiso 1 1 calc R . .
H8B H 0.2058 0.1278 0.5528 0.080 Uiso 1 1 calc R . .
N11 N 0.0939(6) 0.7152(6) 0.2294(4) 0.048(3) Uani 1 1 d . . .
H11A H 0.1099 0.6914 0.2607 0.058 Uiso 1 1 calc R . .
H11B H 0.0809 0.7644 0.2196 0.058 Uiso 1 1 calc R . .
N12 N 0.1064(5) 0.6049(6) 0.2060(4) 0.044(3) Uani 1 1 d . . .
N13 N 0.1386(6) 0.5641(6) 0.2558(4) 0.040(3) Uani 1 1 d . . .
N14 N 0.1933(5) 0.3698(6) 0.3130(4) 0.041(3) Uani 1 1 d . . .
N15 N 0.2632(5) 0.1827(6) 0.3902(4) 0.043(3) Uani 1 1 d . . .
N16 N 0.2593(5) 0.1188(5) 0.3836(4) 0.038(3) Uani 1 1 d . . .
N17 N 0.3419(6) 0.0488(6) 0.4499(4) 0.059(3) Uani 1 1 d . . .
H17A H 0.3447 0.0897 0.4544 0.071 Uiso 1 1 calc R . .
H17B H 0.3674 0.0043 0.4693 0.071 Uiso 1 1 calc R . .
N20 N 0.2944(7) 0.6266(6) 0.2290(4) 0.064(3) Uani 1 1 d . . .
H20A H 0.3055 0.5977 0.2603 0.076 Uiso 1 1 calc R . .
H20B H 0.2804 0.6758 0.2242 0.076 Uiso 1 1 calc R . .
N21 N 0.3190(5) 0.5228(6) 0.1897(4) 0.046(3) Uani 1 1 d . . .
N22 N 0.3443(5) 0.4742(6) 0.2378(4) 0.045(3) Uani 1 1 d . . .
N23 N 0.3978(5) 0.2757(5) 0.2655(4) 0.041(3) Uani 1 1 d . . .
N24 N 0.4452(6) 0.0800(7) 0.3214(4) 0.051(3) Uani 1 1 d . . .
N25 N 0.4362(6) 0.0291(7) 0.3003(4) 0.053(3) Uani 1 1 d . . .
N26 N 0.4969(6) -0.0633(6) 0.3695(5) 0.063(3) Uani 1 1 d . . .
H26A H 0.5037 -0.0297 0.3815 0.076 Uiso 1 1 calc R . .
H26B H 0.5134 -0.1110 0.3863 0.076 Uiso 1 1 calc R . .
N29 N -0.2362(6) 0.4852(6) 0.1847(4) 0.052(3) Uani 1 1 d . . .
H29A H -0.2070 0.4629 0.1588 0.063 Uiso 1 1 calc R . .
H29B H -0.2803 0.4803 0.1972 0.063 Uiso 1 1 calc R . .
N30 N -0.1500(5) 0.5366(5) 0.1887(4) 0.037(2) Uani 1 1 d . . .
N31 N -0.1003(5) 0.4965(5) 0.1483(4) 0.039(3) Uani 1 1 d . . .
N32 N 0.0907(5) 0.4823(5) 0.1036(4) 0.037(2) Uani 1 1 d . . .
N33 N 0.2853(6) 0.4327(6) 0.0500(4) 0.046(3) Uani 1 1 d . . .
N34 N 0.3460(6) 0.4434(5) 0.0673(4) 0.047(3) Uani 1 1 d . . .
N35 N 0.4258(6) 0.3984(6) -0.0066(4) 0.058(3) Uani 1 1 d . . .
H35A H 0.3875 0.3957 -0.0186 0.070 Uiso 1 1 calc R . .
H35B H 0.4722 0.3853 -0.0242 0.070 Uiso 1 1 calc R . .
N38 N -0.2256(6) 0.3539(6) 0.2978(4) 0.060(3) Uani 1 1 d . . .
H38A H -0.2037 0.3328 0.2702 0.072 Uiso 1 1 calc R . .
H38B H -0.2727 0.3578 0.3112 0.072 Uiso 1 1 calc R . .
N39 N -0.1174(5) 0.3781(5) 0.3036(4) 0.032(2) Uani 1 1 d . . .
N40 N -0.0828(5) 0.3452(5) 0.2581(4) 0.036(2) Uani 1 1 d . . .
N41 N 0.1094(5) 0.3071(5) 0.1955(4) 0.036(2) Uani 1 1 d . . .
N42 N 0.2836(5) 0.2538(5) 0.1147(4) 0.038(3) Uani 1 1 d . . .
N43 N 0.3585(6) 0.2514(6) 0.1217(4) 0.050(3) Uani 1 1 d . . .
N44 N 0.4002(7) 0.2307(6) 0.0357(5) 0.067(4) Uani 1 1 d . . .
H44A H 0.3552 0.2324 0.0308 0.080 Uiso 1 1 calc R . .
H44B H 0.4385 0.2230 0.0103 0.080 Uiso 1 1 calc R . .
N47 N -0.1917(6) 0.2202(5) 0.4044(5) 0.055(3) Uani 1 1 d . . .
H47A H -0.1813 0.2045 0.3746 0.066 Uiso 1 1 calc R . .
H47B H -0.2389 0.2327 0.4208 0.066 Uiso 1 1 calc R . .
N48 N -0.0670(6) 0.2066(6) 0.4005(5) 0.048(3) Uani 1 1 d . . .
N49 N -0.0537(5) 0.1811(5) 0.3544(5) 0.045(3) Uani 1 1 d . . .
N50 N 0.1249(6) 0.1214(5) 0.2721(4) 0.040(3) Uani 1 1 d . . .
N51 N 0.2725(6) 0.0771(5) 0.1698(5) 0.053(3) Uani 1 1 d . . .
N52 N 0.3494(7) 0.0687(6) 0.1679(4) 0.053(3) Uani 1 1 d . . .
N53 N 0.3637(8) 0.0721(7) 0.0760(5) 0.078(4) Uani 1 1 d . . .
H53A H 0.3148 0.0805 0.0750 0.093 Uiso 1 1 calc R . .
H53B H 0.3957 0.0685 0.0470 0.093 Uiso 1 1 calc R . .
O1 O -0.0724(4) 0.5334(4) 0.2882(3) 0.0347(19) Uani 1 1 d . . .
O2 O 0.0031(4) 0.3246(4) 0.4038(3) 0.039(2) Uani 1 1 d . . .
O3 O 0.1310(4) 0.4636(4) 0.2299(3) 0.0344(19) Uani 1 1 d . . .
O4 O 0.1974(4) 0.2372(4) 0.3150(3) 0.036(2) Uani 1 1 d . . .
O5 O 0.3545(4) 0.3916(4) 0.1881(3) 0.044(2) Uani 1 1 d . . .
O6 O 0.3930(4) 0.1578(4) 0.2433(3) 0.047(2) Uani 1 1 d . . .
O7 O -0.0246(4) 0.5505(4) 0.1679(3) 0.037(2) Uani 1 1 d . . .
O8 O 0.2155(4) 0.4927(4) 0.1190(3) 0.038(2) Uani 1 1 d . . .
O9 O 0.0231(4) 0.3633(4) 0.2760(3) 0.036(2) Uani 1 1 d . . .
O10 O 0.2481(4) 0.3004(4) 0.1921(3) 0.039(2) Uani 1 1 d . . .
O11 O 0.0691(5) 0.1725(4) 0.3607(3) 0.046(2) Uani 1 1 d . . .
O12 O 0.2722(4) 0.0898(4) 0.2537(3) 0.041(2) Uani 1 1 d . . .
Cl1 Cl 0.08893(18) 0.56690(18) 0.46236(13) 0.0488(8) Uani 1 1 d . . .
Cl2 Cl 0.27763(19) 0.4257(2) 0.43586(14) 0.0596(10) Uani 1 1 d . . .
Cl3 Cl 0.46785(19) 0.2818(2) 0.41584(14) 0.0626(10) Uani 1 1 d . . .
Cl4 Cl 0.07907(16) 0.36168(16) -0.01325(12) 0.0418(8) Uani 1 1 d . . .
Cl5 Cl 0.03022(19) 0.22031(18) 0.08697(14) 0.0543(9) Uani 1 1 d . . .
Cl6 Cl -0.0131(2) 0.0708(2) 0.18037(16) 0.0686(11) Uani 1 1 d . . .
Cl20 Cl 0.2098(2) 0.3192(2) 0.57078(15) 0.0628(10) Uiso 1 1 d D . .
O20 O 0.2375(5) 0.2825(5) 0.5271(4) 0.063(3) Uiso 1 1 d D A .
O21A O 0.1872(15) 0.2771(14) 0.6180(10) 0.060(8) Uiso 0.40 1 d PD A 1
O21B O 0.1674(13) 0.2746(13) 0.6027(9) 0.102(9) Uiso 0.60 1 d PD A 2
O22 O 0.2736(6) 0.3271(6) 0.5861(4) 0.091(3) Uiso 1 1 d D A .
O23 O 0.1537(6) 0.3943(6) 0.5565(4) 0.077(3) Uiso 1 1 d D A .
Cl21 Cl 0.5779(5) 0.4112(5) 0.2605(3) 0.178(3) Uiso 1 1 d D . .
O24A O 0.5673(15) 0.3565(15) 0.2383(10) 0.062(7) Uiso 0.40 1 d PD B 1
O24B O 0.5951(10) 0.3164(10) 0.2401(7) 0.064(5) Uiso 0.60 1 d PD B 2
O25 O 0.6274(8) 0.4482(8) 0.2175(6) 0.135(5) Uiso 1 1 d D B .
O26 O 0.5055(14) 0.4911(15) 0.2617(10) 0.278(12) Uiso 1 1 d D B .
O27A O 0.5664(9) 0.4198(9) 0.3169(6) 0.042(4) Uiso 0.52 1 d PD B 1
O27B O 0.6082(12) 0.3721(12) 0.3182(7) 0.063(5) Uiso 0.48 1 d PD B 2
Cl22 Cl 0.82431(19) 0.3908(2) 0.06279(14) 0.0530(9) Uani 1 1 d D . .
O28 O 0.8201(8) 0.3262(7) 0.0529(5) 0.111(4) Uani 1 1 d D . .
O29 O 0.7491(5) 0.4534(6) 0.0622(5) 0.099(4) Uani 1 1 d D . .
O30 O 0.8774(5) 0.4114(5) 0.0232(3) 0.061(3) Uani 1 1 d D . .
O31 O 0.8501(5) 0.3744(5) 0.1138(4) 0.060(3) Uani 1 1 d D . .
Cl23 Cl 0.2370(6) 0.7825(6) 0.2844(4) 0.215(4) Uiso 1 1 d D . .
O32 O 0.2640(8) 0.7777(8) 0.2253(6) 0.132(5) Uiso 1 1 d D C .
O33A O 0.2084(16) 0.8695(14) 0.2832(12) 0.071(8) Uiso 0.37 1 d PD C 1
O33B O 0.199(4) 0.873(3) 0.250(2) 0.42(4) Uiso 0.63 1 d PD C 2
O34 O 0.172(2) 0.742(2) 0.2998(16) 0.45(2) Uiso 1 1 d D C .
O35 O 0.3022(12) 0.7270(11) 0.3269(8) 0.208(8) Uiso 1 1 d D C .
Cl24 Cl 0.9861(4) 0.0733(4) 0.6265(3) 0.131(2) Uiso 1 1 d D . .
O36 O 0.9714(14) 0.0677(14) 0.6817(10) 0.243(10) Uiso 1 1 d D D .
O37A O 1.0257(11) 0.1214(11) 0.6043(9) 0.062(6) Uiso 0.50 1 d PD D 1
O37B O 1.039(3) 0.102(3) 0.635(2) 0.22(2) Uiso 0.50 1 d PD D 2
O38A O 0.938(3) 0.104(3) 0.5771(16) 0.20(2) Uiso 0.50 1 d PD D 1
O38B O 0.9329(13) 0.0982(13) 0.6039(10) 0.069(7) Uiso 0.50 1 d PD D 2
O39 O 1.0228(14) -0.0044(14) 0.6177(10) 0.248(10) Uiso 1 1 d D D .
Cl25 Cl 0.4791(2) 0.6478(2) 0.46244(16) 0.0688(11) Uiso 1 1 d D . .
O40A O 0.4149(18) 0.631(2) 0.4868(15) 0.061(10) Uiso 0.27 1 d PD E 1
O40B O 0.4030(12) 0.6560(12) 0.4509(9) 0.137(7) Uiso 0.73 1 d PD E 2
O41 O 0.5106(8) 0.6514(8) 0.4098(6) 0.128(5) Uiso 1 1 d D E .
O42A O 0.547(2) 0.601(2) 0.4920(16) 0.113(14) Uiso 0.30 1 d PD E 1
O42B O 0.5108(13) 0.5662(12) 0.4883(9) 0.147(8) Uiso 0.70 1 d PD E 2
O43 O 0.4747(6) 0.7063(6) 0.4833(4) 0.075(3) Uiso 1 1 d D E .
Cl26 Cl 0.6539(6) 0.6609(6) 0.0952(4) 0.213(4) Uiso 1 1 d D . .
O44 O 0.6613(9) 0.6727(9) 0.1500(6) 0.144(5) Uiso 1 1 d D F .
O45A O 0.6876(10) 0.6142(10) 0.0599(7) 0.085(5) Uiso 0.65 1 d PD F 1
O45B O 0.708(3) 0.686(3) 0.0517(17) 0.157(17) Uiso 0.35 1 d PD F 2
O46 O 0.5666(14) 0.7247(13) 0.0792(10) 0.252(10) Uiso 1 1 d D F .
O47 O 0.641(4) 0.585(2) 0.110(3) 0.74(5) Uiso 1 1 d D F .
Cl27 Cl 0.8567(4) 0.0562(4) 0.0693(3) 0.132(2) Uiso 1 1 d D . .
O48 O 0.8168(13) 0.1284(12) 0.0380(9) 0.226(9) Uiso 1 1 d D G .
O49 O 0.8123(12) 0.0090(11) 0.0755(8) 0.211(8) Uiso 1 1 d D G .
O50 O 0.9214(18) 0.0255(19) 0.0278(13) 0.367(18) Uiso 1 1 d D G .
O51A O 0.8490(19) 0.0697(18) 0.1255(11) 0.168(11) Uiso 0.56 1 d PD G 1
O51B O 0.926(2) 0.028(2) 0.0947(18) 0.190(17) Uiso 0.44 1 d PD G 2

loop_
_atom_site_aniso_label
_atom_site_aniso_U_11
_atom_site_aniso_U_22
_atom_site_aniso_U_33
_atom_site_aniso_U_23
_atom_site_aniso_U_13
_atom_site_aniso_U_12
Mn1 0.0216(10) 0.0356(11) 0.0496(13) -0.0039(10) -0.0070(9) 0.0075(8)
Mn2 0.0196(9) 0.0303(10) 0.0492(12) -0.0052(9) -0.0040(8) -0.0039(8)
Mn3 0.0298(11) 0.0310(11) 0.0686(15) -0.0002(10) 0.0075(10) -0.0046(8)
Mn4 0.0277(10) 0.0316(11) 0.0394(12) -0.0038(9) -0.0064(8) -0.0040(8)
Mn5 0.0185(9) 0.0303(10) 0.0409(12) -0.0006(9) -0.0070(8) -0.0035(8)
Mn6 0.0230(10) 0.0332(11) 0.0537(13) 0.0002(10) 0.0003(9) -0.0034(8)
Mn7 0.0336(11) 0.0452(12) 0.0504(13) 0.0019(10) -0.0035(9) -0.0159(9)
Mn8 0.0227(10) 0.0427(12) 0.0582(14) 0.0047(10) -0.0065(9) -0.0071(9)
Mn9 0.0297(11) 0.0432(12) 0.0629(15) 0.0007(11) 0.0032(10) 0.0010(9)
N1 0.048(7) 0.049(7) 0.027(6) -0.005(6) 0.005(5) 0.005(5)
C1 0.073(11) 0.062(11) 0.050(10) -0.025(9) -0.009(8) 0.025(8)
C2 0.069(11) 0.061(11) 0.058(11) -0.019(10) -0.013(8) 0.010(9)
C3 0.093(13) 0.077(13) 0.034(10) 0.017(9) -0.011(9) 0.013(10)
C4 0.076(11) 0.041(9) 0.061(11) 0.009(8) -0.011(9) 0.015(8)
C5 0.062(10) 0.035(9) 0.086(13) -0.018(9) 0.016(9) -0.001(7)
C6 0.034(8) 0.063(11) 0.042(9) -0.011(9) 0.004(7) 0.004(7)
C7 0.011(6) 0.057(9) 0.039(8) -0.022(7) 0.002(5) -0.005(6)
C8 0.025(6) 0.026(7) 0.027(7) -0.007(6) -0.003(5) 0.001(5)
C9 0.025(6) 0.023(6) 0.034(7) 0.008(6) -0.003(6) -0.010(5)
C10 0.032(7) 0.037(8) 0.044(8) -0.013(7) 0.003(6) -0.018(6)
C11 0.016(6) 0.044(8) 0.047(8) -0.008(7) -0.003(6) 0.000(5)
C12 0.026(7) 0.038(8) 0.029(7) -0.003(6) -0.003(6) 0.003(6)
C13 0.018(6) 0.044(8) 0.052(9) -0.010(7) 0.007(6) -0.014(6)
C14 0.045(9) 0.016(7) 0.067(10) 0.003(7) 0.012(8) -0.001(6)
N9 0.059(8) 0.022(6) 0.045(7) -0.003(5) 0.028(6) -0.003(5)
C15 0.038(8) 0.047(10) 0.069(11) 0.012(8) 0.015(8) -0.005(7)
C16 0.059(10) 0.037(9) 0.099(13) 0.031(9) 0.011(9) 0.003(8)
C17 0.097(15) 0.023(9) 0.18(2) 0.018(11) 0.065(15) -0.016(10)
C18 0.082(14) 0.082(15) 0.17(2) -0.046(15) 0.087(15) -0.039(12)
C19 0.072(11) 0.047(10) 0.098(14) -0.010(10) 0.020(10) -0.017(9)
N10 0.044(7) 0.042(6) 0.038(7) -0.001(6) 0.000(5) -0.016(5)
C20 0.041(9) 0.066(11) 0.098(13) -0.028(10) -0.011(8) -0.018(8)
C21 0.079(12) 0.056(11) 0.065(11) -0.017(9) 0.001(9) 0.003(9)
C22 0.098(13) 0.035(9) 0.076(12) 0.007(9) -0.003(10) 0.005(8)
C23 0.096(12) 0.031(8) 0.061(11) 0.000(8) -0.008(9) -0.007(8)
C24 0.048(8) 0.038(8) 0.024(7) -0.003(6) 0.016(6) -0.012(6)
C25 0.046(8) 0.044(9) 0.039(8) -0.006(7) 0.001(6) -0.024(7)
C26 0.036(7) 0.040(8) 0.037(8) -0.003(7) -0.007(6) -0.015(6)
C27 0.025(6) 0.026(7) 0.034(7) -0.003(6) -0.006(5) -0.007(5)
C28 0.014(6) 0.040(7) 0.057(9) -0.006(7) -0.002(6) -0.014(5)
C29 0.004(6) 0.044(8) 0.061(9) -0.015(7) -0.006(5) 0.004(5)
C30 0.012(6) 0.046(9) 0.055(9) -0.015(7) 0.001(6) 0.006(5)
C31 0.021(6) 0.043(8) 0.028(7) -0.007(6) -0.007(5) -0.003(5)
C32 0.025(7) 0.036(8) 0.037(8) -0.017(7) 0.007(6) -0.009(6)
C33 0.044(8) 0.026(8) 0.049(9) 0.000(7) 0.000(7) -0.003(6)
N18 0.039(7) 0.038(7) 0.070(9) -0.007(6) 0.012(6) -0.009(5)
C34 0.028(7) 0.041(8) 0.050(9) 0.001(7) 0.008(6) 0.003(6)
C35 0.044(9) 0.060(11) 0.072(11) 0.007(9) -0.001(8) 0.008(8)
C36 0.054(10) 0.024(8) 0.126(16) 0.000(9) 0.010(10) -0.002(7)
C37 0.034(9) 0.045(9) 0.107(14) -0.007(9) 0.004(9) 0.009(7)
C38 0.052(9) 0.044(9) 0.054(10) -0.004(8) 0.015(7) -0.010(7)
N19 0.033(6) 0.064(8) 0.049(7) 0.017(6) -0.013(5) -0.029(5)
C39 0.055(9) 0.053(9) 0.057(10) -0.014(8) -0.008(7) -0.023(7)
C40 0.063(9) 0.043(8) 0.039(8) -0.012(7) 0.008(7) -0.020(7)
C41 0.079(11) 0.056(10) 0.041(9) 0.011(8) 0.008(8) -0.030(8)
C42 0.059(10) 0.034(8) 0.089(12) -0.015(8) 0.011(9) -0.020(7)
C43 0.042(8) 0.063(10) 0.053(9) -0.028(8) 0.010(7) -0.033(7)
C44 0.047(9) 0.047(9) 0.046(9) 0.024(8) -0.012(7) -0.019(7)
C45 0.036(7) 0.048(9) 0.031(8) 0.006(7) -0.013(6) -0.025(6)
C46 0.016(7) 0.069(11) 0.046(9) 0.006(8) 0.004(6) -0.016(6)
C47 0.038(8) 0.059(9) 0.049(9) -0.012(8) 0.006(7) -0.031(7)
C48 0.035(8) 0.040(8) 0.059(10) 0.009(7) -0.006(7) -0.015(6)
C49 0.025(7) 0.043(9) 0.054(10) 0.013(7) -0.005(6) -0.008(6)
C50 0.010(6) 0.039(8) 0.052(9) 0.003(7) -0.002(6) 0.001(5)
C51 0.033(8) 0.057(10) 0.057(10) -0.016(9) 0.003(7) -0.017(7)
C52 0.019(7) 0.043(9) 0.073(11) 0.004(8) 0.009(7) -0.003(6)
N27 0.044(8) 0.068(9) 0.086(10) -0.021(8) -0.001(7) -0.013(6)
C53 0.055(10) 0.052(10) 0.080(12) 0.005(10) -0.011(9) -0.008(8)
C54 0.039(8) 0.048(10) 0.079(11) -0.007(9) 0.012(8) -0.011(7)
C55 0.061(12) 0.053(12) 0.19(2) -0.023(14) 0.022(13) -0.012(9)
C56 0.058(12) 0.093(15) 0.133(18) -0.006(13) -0.014(11) -0.028(10)
C57 0.047(10) 0.059(11) 0.118(16) 0.005(11) -0.008(10) -0.006(8)
N28 0.027(6) 0.058(7) 0.050(7) -0.012(6) -0.001(5) -0.011(5)
C58 0.041(9) 0.069(10) 0.075(11) -0.042(9) -0.013(8) 0.002(7)
C59 0.036(9) 0.076(11) 0.059(10) -0.010(9) -0.001(8) 0.021(8)
C60 0.051(9) 0.068(10) 0.062(11) -0.001(9) -0.011(8) -0.022(8)
C61 0.033(8) 0.062(9) 0.058(10) -0.037(8) -0.003(7) 0.002(6)
C62 0.021(7) 0.066(9) 0.042(8) -0.007(7) -0.009(6) -0.003(6)
C63 0.022(7) 0.037(8) 0.043(8) 0.002(6) -0.010(6) 0.000(6)
C64 0.035(8) 0.017(6) 0.054(9) -0.010(6) -0.018(7) 0.006(5)
C65 0.031(7) 0.033(7) 0.026(7) 0.009(6) -0.011(6) -0.001(6)
C66 0.021(6) 0.026(6) 0.034(7) -0.006(6) 0.000(5) -0.001(5)
C67 0.055(9) 0.038(7) 0.028(7) 0.002(6) -0.013(6) -0.014(6)
C68 0.036(8) 0.038(8) 0.028(7) 0.008(6) -0.004(6) -0.011(6)
C69 0.038(8) 0.028(7) 0.033(7) -0.009(6) -0.002(6) -0.012(6)
C70 0.031(8) 0.023(7) 0.074(11) 0.006(7) -0.016(7) -0.013(6)
C71 0.036(8) 0.047(8) 0.038(8) 0.010(7) -0.005(7) -0.032(6)
N36 0.034(6) 0.063(7) 0.051(7) -0.013(6) -0.007(5) -0.027(5)
C72 0.043(8) 0.055(9) 0.042(9) 0.000(7) -0.001(7) -0.022(7)
C73 0.036(8) 0.085(11) 0.055(9) -0.021(8) 0.026(7) -0.037(8)
C74 0.038(9) 0.088(12) 0.080(12) -0.003(10) 0.014(8) -0.040(8)
C75 0.062(11) 0.079(11) 0.058(10) -0.004(9) -0.002(8) -0.037(9)
C76 0.051(10) 0.055(10) 0.091(13) 0.010(9) 0.002(9) -0.012(8)
N37 0.034(6) 0.035(6) 0.054(7) 0.000(6) -0.002(5) -0.004(5)
C77 0.041(8) 0.048(9) 0.063(10) -0.011(8) 0.001(7) -0.012(7)
C78 0.059(10) 0.051(9) 0.068(11) -0.016(8) -0.006(8) -0.014(8)
C79 0.037(8) 0.052(9) 0.061(10) -0.017(8) 0.009(7) 0.004(7)
C80 0.017(7) 0.063(10) 0.089(12) 0.001(9) 0.003(7) -0.010(6)
C81 0.032(8) 0.025(7) 0.064(10) -0.007(7) -0.015(7) 0.007(6)
C82 0.017(7) 0.026(7) 0.055(9) -0.007(6) -0.008(6) 0.000(5)
C83 0.027(7) 0.011(6) 0.062(9) -0.006(6) -0.015(6) -0.001(5)
C84 0.037(7) 0.027(7) 0.020(7) 0.005(5) -0.013(6) -0.012(5)
C85 0.052(8) 0.029(7) 0.033(8) 0.007(6) -0.009(7) -0.015(6)
C86 0.057(9) 0.022(7) 0.034(8) 0.001(6) -0.011(7) -0.013(6)
C87 0.025(7) 0.021(6) 0.033(7) 0.004(5) -0.005(5) -0.005(5)
C88 0.036(7) 0.015(6) 0.039(8) -0.007(6) 0.001(6) -0.005(5)
C89 0.038(8) 0.029(7) 0.036(8) -0.003(6) 0.004(7) -0.021(6)
C90 0.045(9) 0.044(9) 0.066(11) -0.017(8) 0.019(8) -0.016(7)
N45 0.042(8) 0.063(8) 0.098(11) 0.006(8) -0.013(7) -0.018(6)
C91 0.028(8) 0.044(9) 0.096(13) 0.016(9) 0.038(9) -0.012(6)
C92 0.059(12) 0.093(14) 0.128(17) -0.006(12) 0.032(12) -0.032(10)
C93 0.053(12) 0.076(13) 0.137(19) 0.002(13) 0.021(12) -0.014(9)
C94 0.034(10) 0.140(18) 0.14(2) 0.051(16) -0.017(12) -0.036(11)
C95 0.027(9) 0.147(18) 0.136(18) 0.012(14) -0.019(10) -0.034(10)
N46 0.045(8) 0.052(8) 0.097(11) -0.028(7) 0.014(7) -0.010(6)
C96 0.065(11) 0.063(11) 0.107(15) -0.029(11) 0.043(11) -0.014(9)
C97 0.110(15) 0.093(13) 0.056(11) -0.017(10) 0.020(10) -0.063(12)
C98 0.048(10) 0.038(9) 0.18(2) -0.026(12) 0.049(12) -0.021(8)
C99 0.104(14) 0.053(10) 0.097(14) -0.036(10) 0.039(11) -0.046(10)
C100 0.036(8) 0.042(8) 0.054(9) -0.011(7) 0.016(7) -0.011(6)
C101 0.027(8) 0.023(7) 0.048(9) 0.009(6) 0.006(7) -0.003(6)
C102 0.046(9) 0.017(7) 0.046(9) -0.008(6) 0.000(7) -0.001(6)
C103 0.032(8) 0.034(8) 0.060(10) 0.015(7) -0.015(7) -0.008(6)
C104 0.038(8) 0.055(9) 0.053(9) 0.002(8) -0.018(7) -0.020(7)
C105 0.043(9) 0.032(7) 0.065(10) 0.008(7) -0.028(7) -0.015(6)
C106 0.035(8) 0.042(8) 0.054(9) 0.005(7) -0.016(7) -0.002(6)
C107 0.033(8) 0.023(7) 0.046(9) 0.003(6) -0.017(7) 0.003(5)
C108 0.042(8) 0.023(7) 0.048(9) 0.001(6) 0.006(8) -0.012(6)
C109 0.036(9) 0.040(9) 0.085(13) 0.002(9) 0.002(9) -0.006(6)
N54 0.033(7) 0.040(7) 0.113(12) -0.012(7) 0.019(7) -0.020(5)
C110 0.108(15) 0.030(8) 0.065(11) -0.006(8) 0.012(11) -0.026(9)
C111 0.094(15) 0.105(15) 0.087(14) -0.054(12) 0.055(12) -0.046(12)
C112 0.096(18) 0.091(15) 0.15(2) -0.037(15) 0.068(16) -0.042(13)
C113 0.057(12) 0.098(15) 0.15(2) -0.035(15) 0.035(14) -0.025(10)
C114 0.072(12) 0.056(10) 0.098(14) -0.008(10) 0.008(11) -0.031(9)
N2 0.079(9) 0.037(7) 0.069(9) -0.014(7) 0.008(7) -0.013(6)
N3 0.034(6) 0.027(6) 0.030(6) 0.010(5) -0.004(5) 0.009(5)
N4 0.026(6) 0.028(6) 0.069(8) -0.015(6) 0.006(5) -0.006(5)
N5 0.028(6) 0.025(6) 0.048(7) -0.006(5) -0.005(5) -0.009(4)
N6 0.021(5) 0.034(6) 0.042(6) 0.003(5) -0.009(5) -0.004(5)
N7 0.019(5) 0.022(6) 0.064(8) 0.003(5) 0.003(5) -0.002(4)
N8 0.048(7) 0.060(8) 0.065(9) 0.018(7) -0.034(7) -0.002(6)
N11 0.065(8) 0.033(6) 0.040(7) -0.009(5) -0.007(6) -0.012(5)
N12 0.039(6) 0.040(7) 0.040(7) 0.000(5) -0.006(5) -0.008(5)
N13 0.049(7) 0.041(7) 0.036(6) -0.011(5) -0.005(5) -0.022(5)
N14 0.018(5) 0.052(7) 0.050(7) -0.009(6) -0.011(5) -0.008(5)
N15 0.023(6) 0.040(7) 0.051(7) 0.000(6) -0.007(5) -0.003(5)
N16 0.027(6) 0.026(6) 0.050(7) 0.001(5) -0.005(5) -0.005(5)
N17 0.046(7) 0.041(7) 0.066(9) 0.012(6) -0.010(6) -0.004(5)
N20 0.089(10) 0.058(8) 0.034(7) 0.000(6) -0.006(6) -0.026(7)
N21 0.028(6) 0.053(7) 0.053(7) 0.009(6) -0.011(5) -0.021(5)
N22 0.025(6) 0.048(7) 0.057(8) 0.009(6) -0.015(5) -0.016(5)
N23 0.026(6) 0.024(6) 0.063(8) 0.000(6) -0.004(5) -0.004(5)
N24 0.036(7) 0.053(8) 0.058(8) -0.006(7) 0.002(6) -0.018(6)
N25 0.037(7) 0.049(8) 0.056(8) -0.001(7) -0.005(6) -0.008(6)
N26 0.047(7) 0.035(7) 0.090(10) 0.012(7) -0.019(7) -0.010(5)
N29 0.032(6) 0.071(8) 0.059(8) -0.018(7) -0.012(5) -0.018(6)
N30 0.030(6) 0.042(6) 0.030(6) -0.002(5) -0.008(5) -0.005(5)
N31 0.028(6) 0.028(6) 0.053(7) -0.004(5) -0.012(5) -0.003(5)
N32 0.026(6) 0.031(6) 0.038(6) -0.008(5) -0.007(5) 0.004(4)
N33 0.040(7) 0.049(7) 0.048(7) -0.009(6) -0.007(6) -0.016(5)
N34 0.031(6) 0.044(7) 0.064(8) 0.007(6) -0.018(6) -0.019(5)
N35 0.037(7) 0.104(10) 0.049(8) -0.042(7) 0.023(6) -0.038(6)
N38 0.035(7) 0.084(9) 0.067(8) -0.021(7) -0.010(6) -0.024(6)
N39 0.012(5) 0.032(6) 0.051(7) -0.016(5) 0.000(5) -0.003(4)
N40 0.009(5) 0.039(6) 0.052(7) 0.001(5) -0.015(5) -0.004(4)
N41 0.033(6) 0.025(5) 0.041(6) 0.005(5) -0.015(5) -0.005(4)
N42 0.032(6) 0.033(6) 0.039(7) 0.006(5) -0.018(5) -0.005(5)
N43 0.049(7) 0.041(7) 0.051(7) 0.001(6) -0.001(6) -0.017(5)
N44 0.074(9) 0.063(8) 0.058(9) -0.024(7) 0.029(7) -0.030(7)
N47 0.027(6) 0.038(7) 0.075(9) -0.011(6) 0.010(6) 0.004(5)
N48 0.032(7) 0.039(7) 0.068(8) -0.012(6) 0.003(6) -0.013(5)
N49 0.024(6) 0.027(6) 0.069(8) -0.002(6) 0.001(6) -0.003(4)
N50 0.036(6) 0.020(5) 0.055(7) -0.004(5) -0.004(5) -0.005(4)
N51 0.049(8) 0.029(6) 0.062(9) 0.010(6) 0.000(6) -0.010(5)
N52 0.053(8) 0.071(8) 0.032(7) -0.013(6) 0.013(6) -0.027(6)
N53 0.092(10) 0.079(10) 0.051(9) -0.014(8) 0.019(8) -0.034(8)
O1 0.018(4) 0.034(5) 0.043(5) -0.001(4) -0.009(4) -0.003(3)
O2 0.026(5) 0.031(5) 0.051(6) 0.001(4) -0.009(4) -0.005(4)
O3 0.032(5) 0.032(5) 0.035(5) -0.001(4) -0.011(4) -0.009(4)
O4 0.027(4) 0.035(5) 0.035(5) -0.002(4) -0.003(4) -0.004(4)
O5 0.025(5) 0.050(5) 0.047(6) 0.008(5) -0.006(4) -0.015(4)
O6 0.024(5) 0.053(6) 0.051(6) 0.002(5) 0.001(4) -0.012(4)
O7 0.020(4) 0.033(5) 0.043(5) -0.006(4) -0.004(4) 0.002(3)
O8 0.034(5) 0.042(5) 0.043(5) -0.012(4) -0.008(4) -0.014(4)
O9 0.016(4) 0.038(5) 0.048(5) -0.014(4) -0.004(4) 0.000(3)
O10 0.022(4) 0.035(5) 0.048(6) 0.001(4) -0.006(4) -0.005(4)
O11 0.036(5) 0.049(6) 0.053(6) -0.016(5) 0.000(4) -0.016(4)
O12 0.025(5) 0.031(5) 0.054(6) -0.002(4) -0.002(4) -0.004(4)
Cl1 0.0429(19) 0.056(2) 0.053(2) -0.0099(17) -0.0052(16) -0.0249(16)
Cl2 0.044(2) 0.087(3) 0.050(2) -0.019(2) -0.0155(17) -0.0216(18)
Cl3 0.041(2) 0.073(3) 0.057(2) 0.006(2) -0.0161(17) -0.0134(17)
Cl4 0.0346(17) 0.0340(17) 0.051(2) -0.0095(15) -0.0106(15) -0.0049(13)
Cl5 0.053(2) 0.047(2) 0.062(2) -0.0101(18) -0.0190(18) -0.0141(16)
Cl6 0.059(2) 0.058(2) 0.089(3) -0.012(2) -0.021(2) -0.0204(19)
Cl22 0.040(2) 0.058(2) 0.058(2) -0.0001(19) -0.0144(18) -0.0197(17)
O28 0.173(13) 0.107(10) 0.097(10) -0.020(8) -0.028(9) -0.091(10)
O29 0.043(6) 0.084(8) 0.122(10) 0.046(7) -0.028(6) -0.013(6)
O30 0.048(6) 0.063(6) 0.057(6) -0.005(5) 0.001(5) -0.015(5)
O31 0.052(6) 0.060(6) 0.063(7) -0.018(5) -0.020(5) -0.007(5)

loop_
_atom_type_symbol
_atom_type_description
_atom_type_scat_dispersion_real
_atom_type_scat_dispersion_imag
_atom_type_scat_source
C C 0.0033 0.0016 'International Tables Vol C Tables 4.2.6.8 and 6.1.1.4'
H H 0.0000 0.0000 'International Tables Vol C Tables 4.2.6.8 and 6.1.1.4'
N N 0.0061 0.0033 'International Tables Vol C Tables 4.2.6.8 and 6.1.1.4'
O O 0.0106 0.0060 'International Tables Vol C Tables 4.2.6.8 and 6.1.1.4'
Cl Cl 0.1484 0.1585 'International Tables Vol C Tables 4.2.6.8 and 6.1.1.4'
Mn Mn 0.3368 0.7283 'International Tables Vol C Tables 4.2.6.8 and 6.1.1.4'

loop_
_geom_angle_atom_site_label_1
_geom_angle_atom_site_label_2
_geom_angle_atom_site_label_3
_geom_angle
_geom_angle_site_symmetry_1
_geom_angle_site_symmetry_3
_geom_angle_publ_flag
N30 Mn1 N3 174.9(4) . . ?
N30 Mn1 O7 77.2(4) . . ?
N3 Mn1 O7 103.9(4) . . ?
N30 Mn1 O1 108.2(4) . . ?
N3 Mn1 O1 76.7(4) . . ?
O7 Mn1 O1 96.3(3) . . ?
N30 Mn1 N28 76.0(3) . . ?
N3 Mn1 N28 103.3(3) . . ?
O7 Mn1 N28 152.4(3) . . ?
O1 Mn1 N28 86.1(3) . . ?
N30 Mn1 N1 100.9(4) . . ?
N3 Mn1 N1 74.1(4) . . ?
O7 Mn1 N1 92.4(3) . . ?
O1 Mn1 N1 150.8(3) . . ?
N28 Mn1 N1 98.8(3) . . ?
N39 Mn2 O9 74.1(3) . . ?
N39 Mn2 N5 175.0(4) . . ?
O9 Mn2 N5 110.9(3) . . ?
N39 Mn2 O1 106.4(3) . . ?
O9 Mn2 O1 92.0(3) . . ?
N5 Mn2 O1 74.0(3) . . ?
N39 Mn2 O2 107.1(3) . . ?
O9 Mn2 O2 94.7(3) . . ?
N5 Mn2 O2 72.8(3) . . ?
O1 Mn2 O2 146.4(3) . . ?
N39 Mn2 N37 69.9(3) . . ?
O9 Mn2 N37 143.9(3) . . ?
N5 Mn2 N37 105.1(3) . . ?
O1 Mn2 N37 100.2(2) . . ?
O2 Mn2 N37 93.6(2) . . ?
N7 Mn3 N48 172.4(4) . . ?
N7 Mn3 O2 76.5(4) . . ?
N48 Mn3 O2 105.1(4) . . ?
N7 Mn3 O11 112.9(4) . . ?
N48 Mn3 O11 74.4(4) . . ?
O2 Mn3 O11 99.7(3) . . ?
N7 Mn3 N46 96.5(3) . . ?
N48 Mn3 N46 76.3(4) . . ?
O2 Mn3 N46 86.5(3) . . ?
O11 Mn3 N46 150.6(3) . . ?
N7 Mn3 N9 75.6(4) . . ?
N48 Mn3 N9 103.1(4) . . ?
O2 Mn3 N9 151.8(3) . . ?
O11 Mn3 N9 87.4(3) . . ?
N46 Mn3 N9 100.7(2) . . ?
N12 Mn4 N32 177.3(4) . . ?
N12 Mn4 O3 74.3(3) . . ?
N32 Mn4 O3 106.4(3) . . ?
N12 Mn4 O8 104.3(3) . . ?
N32 Mn4 O8 73.1(3) . . ?
O3 Mn4 O8 89.8(3) . . ?
N12 Mn4 O7 109.8(3) . . ?
N32 Mn4 O7 72.9(3) . . ?
O3 Mn4 O7 94.9(3) . . ?
O8 Mn4 O7 145.6(3) . . ?
N12 Mn4 N10 70.7(3) . . ?
N32 Mn4 N10 108.6(3) . . ?
O3 Mn4 N10 145.0(3) . . ?
O8 Mn4 N10 99.0(2) . . ?
O7 Mn4 N10 96.4(2) . . ?
N41 Mn5 O3 112.5(3) . . ?
N41 Mn5 N14 176.1(4) . . ?
O3 Mn5 N14 71.4(3) . . ?
N41 Mn5 O10 71.1(3) . . ?
O3 Mn5 O10 97.3(3) . . ?
N14 Mn5 O10 108.2(3) . . ?
N41 Mn5 O9 71.5(3) . . ?
O3 Mn5 O9 96.1(3) . . ?
N14 Mn5 O9 109.2(3) . . ?
O10 Mn5 O9 142.6(3) . . ?
N41 Mn5 O4 105.0(3) . . ?
O3 Mn5 O4 142.6(3) . . ?
N14 Mn5 O4 71.1(3) . . ?
O10 Mn5 O4 93.8(3) . . ?
O9 Mn5 O4 96.4(3) . . ?
N16 Mn6 O4 73.1(3) . . ?
N16 Mn6 N50 170.0(4) . . ?
O4 Mn6 N50 116.2(3) . . ?
N16 Mn6 O12 110.7(3) . . ?
O4 Mn6 O12 100.5(3) . . ?
N50 Mn6 O12 72.1(4) . . ?
N16 Mn6 O11 103.8(3) . . ?
O4 Mn6 O11 90.8(3) . . ?
N50 Mn6 O11 73.6(3) . . ?
O12 Mn6 O11 145.4(3) . . ?
N16 Mn6 N18 71.2(3) . . ?
O4 Mn6 N18 144.2(3) . . ?
N50 Mn6 N18 99.6(3) . . ?
O12 Mn6 N18 89.2(2) . . ?
O11 Mn6 N18 100.5(2) . . ?
N21 Mn7 N34 173.5(4) . . ?
N21 Mn7 O5 76.1(4) . . ?
N34 Mn7 O5 102.4(4) . . ?
N21 Mn7 N19 76.2(4) . . ?
N34 Mn7 N19 105.8(3) . . ?
O5 Mn7 N19 151.7(3) . . ?
N21 Mn7 O8 110.4(4) . . ?
N34 Mn7 O8 76.0(4) . . ?
O5 Mn7 O8 97.7(3) . . ?
N19 Mn7 O8 87.0(3) . . ?
N21 Mn7 N36 100.2(3) . . ?
N34 Mn7 N36 73.4(3) . . ?
O5 Mn7 N36 91.1(2) . . ?
N19 Mn7 N36 98.95(19) . . ?
O8 Mn7 N36 149.4(3) . . ?
N43 Mn8 N23 170.8(4) . . ?
N43 Mn8 O10 74.1(4) . . ?
N23 Mn8 O10 111.7(3) . . ?
N43 Mn8 O6 99.7(4) . . ?
N23 Mn8 O6 73.2(4) . . ?
O10 Mn8 O6 93.5(3) . . ?
N43 Mn8 O5 114.9(4) . . ?
N23 Mn8 O5 72.5(3) . . ?
O10 Mn8 O5 94.5(3) . . ?
O6 Mn8 O5 145.4(3) . . ?
N43 Mn8 N45 71.5(4) . . ?
N23 Mn8 N45 103.1(3) . . ?
O10 Mn8 N45 145.1(3) . . ?
O6 Mn8 N45 97.9(2) . . ?
O5 Mn8 N45 94.4(2) . . ?
N52 Mn9 N25 170.7(5) . . ?
N52 Mn9 O12 76.2(4) . . ?
N25 Mn9 O12 104.3(4) . . ?
N52 Mn9 O6 114.7(4) . . ?
N25 Mn9 O6 74.6(4) . . ?
O12 Mn9 O6 95.0(3) . . ?
N52 Mn9 N27 95.5(4) . . ?
N25 Mn9 N27 75.2(4) . . ?
O12 Mn9 N27 94.5(3) . . ?
O6 Mn9 N27 149.7(4) . . ?
N52 Mn9 N54 74.9(4) . . ?
N25 Mn9 N54 105.6(4) . . ?
O12 Mn9 N54 149.9(4) . . ?
O6 Mn9 N54 89.5(3) . . ?
N27 Mn9 N54 96.4(3) . . ?
C1 N1 C5 120.0 . . ?
C1 N1 Mn1 125.7(5) . . ?
C5 N1 Mn1 114.2(5) . . ?
C2 C1 N1 120.0 . . ?
C1 C2 C3 120.0 . . ?
C4 C3 C2 120.0 . . ?
C3 C4 C5 120.0 . . ?
C4 C5 N1 120.0 . . ?
C4 C5 C6 127.9(9) . . ?
N1 C5 C6 112.1(9) . . ?
N3 C6 N2 127.4(13) . . ?
N3 C6 C5 111.7(13) . . ?
N2 C6 C5 120.9(13) . . ?
N4 C7 O1 123.6(11) . . ?
N4 C7 C8 118.6(11) . . ?
O1 C7 C8 117.7(11) . . ?
C9 C8 N5 122.8(10) . . ?
C9 C8 C7 124.6(11) . . ?
N5 C8 C7 112.6(10) . . ?
C8 C9 C10 118.1(11) . . ?
C9 C10 C11 121.7(11) . . ?
C9 C10 Cl1 120.1(9) . . ?
C11 C10 Cl1 118.1(10) . . ?
C10 C11 C12 116.9(11) . . ?
N5 C12 C11 121.5(11) . . ?
N5 C12 C13 112.5(11) . . ?
C11 C12 C13 125.9(11) . . ?
O2 C13 N6 122.8(11) . . ?
O2 C13 C12 118.1(11) . . ?
N6 C13 C12 119.1(11) . . ?
N8 C14 N7 123.6(12) . . ?
N8 C14 C15 120.6(11) . . ?
N7 C14 C15 115.8(13) . . ?
C15 N9 C19 120.0 . . ?
C15 N9 Mn3 115.9(2) . . ?
C19 N9 Mn3 123.5(2) . . ?
N9 C15 C16 120.0 . . ?
N9 C15 C14 110.5(7) . . ?
C16 C15 C14 129.4(7) . . ?
C15 C16 C17 120.0 . . ?
C18 C17 C16 120.0 . . ?
C17 C18 C19 120.0 . . ?
C18 C19 N9 120.0 . . ?
C20 N10 C24 120.0 . . ?
C20 N10 Mn4 126.91(16) . . ?
C24 N10 Mn4 112.35(15) . . ?
N10 C20 C21 120.0 . . ?
C20 C21 C22 120.0 . . ?
C23 C22 C21 120.0 . . ?
C24 C23 C22 120.0 . . ?
C23 C24 N10 120.0 . . ?
C23 C24 C25 123.5(6) . . ?
N10 C24 C25 116.4(6) . . ?
N11 C25 N12 127.7(12) . . ?
N11 C25 C24 121.3(11) . . ?
N12 C25 C24 111.0(10) . . ?
O3 C26 N13 128.5(11) . . ?
O3 C26 C27 117.3(11) . . ?
N13 C26 C27 114.1(11) . . ?
N14 C27 C28 121.5(10) . . ?
N14 C27 C26 112.5(10) . . ?
C28 C27 C26 125.9(11) . . ?
C27 C28 C29 117.2(10) . . ?
C30 C29 C28 119.1(11) . . ?
C30 C29 Cl2 122.0(10) . . ?
C28 C29 Cl2 118.8(10) . . ?
C31 C30 C29 121.3(12) . . ?
C30 C31 N14 120.5(11) . . ?
C30 C31 C32 126.5(11) . . ?
N14 C31 C32 112.9(10) . . ?
N15 C32 O4 125.1(11) . . ?
N15 C32 C31 118.0(11) . . ?
O4 C32 C31 116.7(11) . . ?
N16 C33 N17 123.5(12) . . ?
N16 C33 C34 115.4(12) . . ?
N17 C33 C34 121.0(10) . . ?
C34 N18 C38 120.0 . . ?
C34 N18 Mn6 115.31(17) . . ?
C38 N18 Mn6 124.34(18) . . ?
C35 C34 N18 120.0 . . ?
C35 C34 C33 126.8(6) . . ?
N18 C34 C33 113.2(6) . . ?
C36 C35 C34 120.0 . . ?
C37 C36 C35 120.0 . . ?
C36 C37 C38 120.0 . . ?
C37 C38 N18 120.0 . . ?
C39 N19 C43 120.0 . . ?
C39 N19 Mn7 122.07(19) . . ?
C43 N19 Mn7 117.87(19) . . ?
C40 C39 N19 120.0 . . ?
C39 C40 C41 120.0 . . ?
C42 C41 C40 120.0 . . ?
C41 C42 C43 120.0 . . ?
C42 C43 N19 120.0 . . ?
C42 C43 C44 132.2(7) . . ?
N19 C43 C44 107.8(7) . . ?
N20 C44 N21 128.5(12) . . ?
N20 C44 C43 118.0(12) . . ?
N21 C44 C43 113.2(12) . . ?
N22 C45 O5 126.9(11) . . ?
N22 C45 C46 118.5(12) . . ?
O5 C45 C46 114.6(12) . . ?
N23 C46 C47 126.1(13) . . ?
N23 C46 C45 111.8(12) . . ?
C47 C46 C45 121.9(13) . . ?
C46 C47 C48 115.1(12) . . ?
C49 C48 C47 119.3(13) . . ?
C49 C48 Cl3 124.4(11) . . ?
C47 C48 Cl3 116.2(10) . . ?
C48 C49 C50 122.1(13) . . ?
C49 C50 N23 118.9(12) . . ?
C49 C50 C51 128.7(13) . . ?
N23 C50 C51 112.4(12) . . ?
N24 C51 O6 122.6(13) . . ?
N24 C51 C50 118.0(13) . . ?
O6 C51 C50 119.2(13) . . ?
N26 C52 N25 122.2(15) . . ?
N26 C52 C53 122.8(12) . . ?
N25 C52 C53 114.9(13) . . ?
C53 N27 C57 120.0 . . ?
C53 N27 Mn9 116.6(3) . . ?
C57 N27 Mn9 123.0(3) . . ?
N27 C53 C54 120.0 . . ?
N27 C53 C52 111.8(7) . . ?
C54 C53 C52 127.2(7) . . ?
C55 C54 C53 120.0 . . ?
C54 C55 C56 120.0 . . ?
C57 C56 C55 120.0 . . ?
C56 C57 N27 120.0 . . ?
C58 N28 C62 120.0 . . ?
C58 N28 Mn1 126.8(3) . . ?
C62 N28 Mn1 113.2(3) . . ?
C59 C58 N28 120.0 . . ?
C58 C59 C60 120.0 . . ?
C61 C60 C59 120.0 . . ?
C60 C61 C62 120.0 . . ?
C61 C62 N28 120.0 . . ?
C61 C62 C63 125.1(7) . . ?
N28 C62 C63 114.8(7) . . ?
N29 C63 N30 127.3(12) . . ?
N29 C63 C62 122.5(11) . . ?
N30 C63 C62 110.1(11) . . ?
N31 C64 O7 125.5(11) . . ?
N31 C64 C65 117.4(11) . . ?
O7 C64 C65 117.0(11) . . ?
N32 C65 C66 125.6(11) . . ?
N32 C65 C64 110.8(11) . . ?
C66 C65 C64 123.5(11) . . ?
C65 C66 C67 114.8(11) . . ?
C68 C67 C66 121.1(11) . . ?
C68 C67 Cl4 120.2(10) . . ?
C66 C67 Cl4 118.6(10) . . ?
C69 C68 C67 116.5(11) . . ?
N32 C69 C68 125.5(11) . . ?
N32 C69 C70 109.2(11) . . ?
C68 C69 C70 125.0(12) . . ?
O8 C70 N33 125.7(11) . . ?
O8 C70 C69 120.4(12) . . ?
N33 C70 C69 113.6(12) . . ?
N35 C71 N34 126.1(11) . . ?
N35 C71 C72 121.6(11) . . ?
N34 C71 C72 112.3(11) . . ?
C72 N36 C76 120.0 . . ?
C72 N36 Mn7 116.06(18) . . ?
C76 N36 Mn7 123.92(18) . . ?
C73 C72 N36 120.0 . . ?
C73 C72 C71 127.9(6) . . ?
N36 C72 C71 112.0(6) . . ?
C72 C73 C74 120.0 . . ?
C75 C74 C73 120.0 . . ?
C74 C75 C76 120.0 . . ?
C75 C76 N36 120.0 . . ?
C77 N37 C81 120.0 . . ?
C77 N37 Mn2 123.47(15) . . ?
C81 N37 Mn2 116.40(15) . . ?
N37 C77 C78 120.0 . . ?
C79 C78 C77 120.0 . . ?
C78 C79 C80 120.0 . . ?
C79 C80 C81 120.0 . . ?
C80 C81 N37 120.0 . . ?
C80 C81 C82 127.9(5) . . ?
N37 C81 C82 112.1(5) . . ?
N39 C82 N38 126.1(11) . . ?
N39 C82 C81 114.9(10) . . ?
N38 C82 C81 119.0(9) . . ?
O9 C83 N40 126.0(11) . . ?
O9 C83 C84 116.8(10) . . ?
N40 C83 C84 117.2(11) . . ?
N41 C84 C85 121.5(11) . . ?
N41 C84 C83 114.3(10) . . ?
C85 C84 C83 124.2(11) . . ?
C86 C85 C84 118.2(12) . . ?
C85 C86 C87 121.4(11) . . ?
C85 C86 Cl5 119.7(10) . . ?
C87 C86 Cl5 118.8(9) . . ?
C88 C87 C86 115.8(11) . . ?
N41 C88 C87 124.8(11) . . ?
N41 C88 C89 108.9(10) . . ?
C87 C88 C89 126.3(11) . . ?
O10 C89 N42 128.2(11) . . ?
O10 C89 C88 119.6(11) . . ?
N42 C89 C88 112.1(11) . . ?
N43 C90 N44 126.3(14) . . ?
N43 C90 C91 110.3(13) . . ?
N44 C90 C91 123.4(12) . . ?
C91 N45 C95 120.0 . . ?
C91 N45 Mn8 111.5(2) . . ?
C95 N45 Mn8 128.3(2) . . ?
C92 C91 N45 120.0 . . ?
C92 C91 C90 121.0(7) . . ?
N45 C91 C90 118.9(7) . . ?
C93 C92 C91 120.0 . . ?
C92 C93 C94 120.0 . . ?
C93 C94 C95 120.0 . . ?
C94 C95 N45 120.0 . . ?
C96 N46 C100 120.0 . . ?
C96 N46 Mn3 126.8(2) . . ?
C100 N46 Mn3 112.9(2) . . ?
C97 C96 N46 120.0 . . ?
C96 C97 C98 120.0 . . ?
C99 C98 C97 120.0 . . ?
C100 C99 C98 120.0 . . ?
C99 C100 N46 120.0 . . ?
C99 C100 C101 124.5(6) . . ?
N46 C100 C101 115.3(6) . . ?
N47 C101 N48 121.7(13) . . ?
N47 C101 C100 124.7(11) . . ?
N48 C101 C100 113.5(12) . . ?
O11 C102 N49 125.1(11) . . ?
O11 C102 C103 118.7(11) . . ?
N49 C102 C103 116.3(12) . . ?
N50 C103 C104 119.4(12) . . ?
N50 C103 C102 113.9(12) . . ?
C104 C103 C102 126.7(12) . . ?
C105 C104 C103 120.4(12) . . ?
C104 C105 C106 119.5(12) . . ?
C104 C105 Cl6 120.9(10) . . ?
C106 C105 Cl6 119.6(11) . . ?
C107 C106 C105 116.6(12) . . ?
N50 C107 C106 125.1(12) . . ?
N50 C107 C108 110.5(11) . . ?
C106 C107 C108 124.4(12) . . ?
N51 C108 O12 123.9(12) . . ?
N51 C108 C107 118.7(13) . . ?
O12 C108 C107 117.4(11) . . ?
N52 C109 N53 127.2(14) . . ?
N52 C109 C110 113.7(15) . . ?
N53 C109 C110 119.1(14) . . ?
C110 N54 C114 120.0 . . ?
C110 N54 Mn9 115.0(7) . . ?
C114 N54 Mn9 125.0(7) . . ?
N54 C110 C111 120.0 . . ?
N54 C110 C109 111.6(11) . . ?
C111 C110 C109 128.4(11) . . ?
C112 C111 C110 120.0 . . ?
C113 C112 C111 120.0 . . ?
C112 C113 C114 120.0 . . ?
C113 C114 N54 120.0 . . ?
C6 N3 N4 110.9(11) . . ?
C6 N3 Mn1 127.8(9) . . ?
N4 N3 Mn1 121.3(7) . . ?
C7 N4 N3 108.0(10) . . ?
C12 N5 C8 118.9(10) . . ?
C12 N5 Mn2 120.8(8) . . ?
C8 N5 Mn2 120.0(7) . . ?
C13 N6 N7 110.8(10) . . ?
C14 N7 N6 120.0(11) . . ?
C14 N7 Mn3 121.6(9) . . ?
N6 N7 Mn3 118.1(7) . . ?
C25 N12 N13 112.7(10) . . ?
C25 N12 Mn4 128.2(9) . . ?
N13 N12 Mn4 119.0(7) . . ?
C26 N13 N12 106.7(9) . . ?
C27 N14 C31 120.3(10) . . ?
C27 N14 Mn5 119.3(7) . . ?
C31 N14 Mn5 120.3(8) . . ?
C32 N15 N16 110.1(10) . . ?
C33 N16 N15 117.0(11) . . ?
C33 N16 Mn6 124.3(9) . . ?
N15 N16 Mn6 118.7(7) . . ?
C44 N21 N22 112.9(11) . . ?
C44 N21 Mn7 124.6(9) . . ?
N22 N21 Mn7 122.1(8) . . ?
C45 N22 N21 104.4(10) . . ?
C46 N23 C50 118.1(12) . . ?
C46 N23 Mn8 122.3(9) . . ?
C50 N23 Mn8 119.6(9) . . ?
C51 N24 N25 108.5(12) . . ?
C52 N25 N24 115.9(12) . . ?
C52 N25 Mn9 121.5(11) . . ?
N24 N25 Mn9 122.6(9) . . ?
C63 N30 N31 112.4(10) . . ?
C63 N30 Mn1 125.8(9) . . ?
N31 N30 Mn1 121.8(7) . . ?
C64 N31 N30 105.4(9) . . ?
C69 N32 C65 116.4(10) . . ?
C69 N32 Mn4 121.1(8) . . ?
C65 N32 Mn4 122.3(8) . . ?
C70 N33 N34 106.5(10) . . ?
C71 N34 N33 113.7(10) . . ?
C71 N34 Mn7 125.9(8) . . ?
N33 N34 Mn7 120.4(8) . . ?
C82 N39 N40 113.7(9) . . ?
C82 N39 Mn2 126.7(8) . . ?
N40 N39 Mn2 119.6(6) . . ?
C83 N40 N39 107.5(9) . . ?
C88 N41 C84 118.0(10) . . ?
C88 N41 Mn5 122.3(8) . . ?
C84 N41 Mn5 119.4(8) . . ?
C89 N42 N43 106.5(10) . . ?
C90 N43 N42 114.7(11) . . ?
C90 N43 Mn8 127.0(10) . . ?
N42 N43 Mn8 118.3(8) . . ?
C101 N48 N49 115.8(11) . . ?
C101 N48 Mn3 122.0(10) . . ?
N49 N48 Mn3 122.3(8) . . ?
C102 N49 N48 106.8(10) . . ?
C107 N50 C103 119.0(11) . . ?
C107 N50 Mn6 122.4(8) . . ?
C103 N50 Mn6 118.0(9) . . ?
C108 N51 N52 108.6(11) . . ?
C109 N52 N51 115.7(12) . . ?
C109 N52 Mn9 124.8(11) . . ?
N51 N52 Mn9 119.4(8) . . ?
C7 O1 Mn1 110.2(7) . . ?
C7 O1 Mn2 114.7(7) . . ?
Mn1 O1 Mn2 134.9(4) . . ?
C13 O2 Mn3 111.2(7) . . ?
C13 O2 Mn2 114.7(7) . . ?
Mn3 O2 Mn2 133.9(4) . . ?
C26 O3 Mn4 110.6(7) . . ?
C26 O3 Mn5 119.2(7) . . ?
Mn4 O3 Mn5 130.0(4) . . ?
C32 O4 Mn6 111.9(7) . . ?
C32 O4 Mn5 118.9(7) . . ?
Mn6 O4 Mn5 129.0(4) . . ?
C45 O5 Mn7 109.6(7) . . ?
C45 O5 Mn8 118.2(7) . . ?
Mn7 O5 Mn8 132.2(5) . . ?
C51 O6 Mn9 111.8(8) . . ?
C51 O6 Mn8 114.5(8) . . ?
Mn9 O6 Mn8 133.3(4) . . ?
C64 O7 Mn1 109.7(7) . . ?
C64 O7 Mn4 116.5(7) . . ?
Mn1 O7 Mn4 133.6(4) . . ?
C70 O8 Mn7 110.6(7) . . ?
C70 O8 Mn4 115.3(7) . . ?
Mn7 O8 Mn4 134.2(4) . . ?
C83 O9 Mn2 112.4(6) . . ?
C83 O9 Mn5 117.8(7) . . ?
Mn2 O9 Mn5 129.8(4) . . ?
C89 O10 Mn8 111.1(7) . . ?
C89 O10 Mn5 117.9(7) . . ?
Mn8 O10 Mn5 130.0(4) . . ?
C102 O11 Mn3 111.5(7) . . ?
C102 O11 Mn6 114.9(7) . . ?
Mn3 O11 Mn6 133.2(4) . . ?
C108 O12 Mn9 110.3(7) . . ?
C108 O12 Mn6 115.9(7) . . ?
Mn9 O12 Mn6 133.8(4) . . ?
O21A Cl20 O23 113.8(12) . . ?
O21A Cl20 O20 115.6(12) . . ?
O23 Cl20 O20 111.0(6) . . ?
O21A Cl20 O22 101.2(13) . . ?
O23 Cl20 O22 105.4(6) . . ?
O20 Cl20 O22 108.6(6) . . ?
O21A Cl20 O21B 25.3(14) . . ?
O23 Cl20 O21B 106.6(11) . . ?
O20 Cl20 O21B 98.9(10) . . ?
O22 Cl20 O21B 126.0(11) . . ?
O24A Cl21 O27A 129.8(13) . . ?
O24A Cl21 O25 107.4(13) . . ?
O27A Cl21 O25 120.8(10) . . ?
O24A Cl21 O26 117.0(16) . . ?
O27A Cl21 O26 75.8(12) . . ?
O25 Cl21 O26 92.7(12) . . ?
O24A Cl21 O27B 110.0(14) . . ?
O27A Cl21 O27B 34.8(7) . . ?
O25 Cl21 O27B 118.6(11) . . ?
O26 Cl21 O27B 110.6(13) . . ?
O24A Cl21 O24B 18.1(11) . . ?
O27A Cl21 O24B 123.5(9) . . ?
O25 Cl21 O24B 105.9(9) . . ?
O26 Cl21 O24B 134.7(12) . . ?
O27B Cl21 O24B 96.3(10) . . ?
O30 Cl22 O28 108.1(7) . . ?
O30 Cl22 O31 110.0(6) . . ?
O28 Cl22 O31 110.7(7) . . ?
O30 Cl22 O29 109.7(6) . . ?
O28 Cl22 O29 111.2(7) . . ?
O31 Cl22 O29 107.1(6) . . ?
O32 Cl23 O33A 102.7(14) . . ?
O32 Cl23 O35 116.2(12) . . ?
O33A Cl23 O35 113.8(15) . . ?
O32 Cl23 O34 102.8(16) . . ?
O33A Cl23 O34 119.8(19) . . ?
O35 Cl23 O34 101.7(16) . . ?
O32 Cl23 O33B 75(2) . . ?
O33A Cl23 O33B 32(2) . . ?
O35 Cl23 O33B 141(3) . . ?
O34 Cl23 O33B 113(3) . . ?
O38B Cl24 O37A 104.5(16) . . ?
O38B Cl24 O36 116.0(18) . . ?
O37A Cl24 O36 110.3(14) . . ?
O38B Cl24 O37B 135(3) . . ?
O37A Cl24 O37B 35(2) . . ?
O36 Cl24 O37B 79(2) . . ?
O38B Cl24 O39 101.7(16) . . ?
O37A Cl24 O39 118.0(14) . . ?
O36 Cl24 O39 106.5(15) . . ?
O37B Cl24 O39 115(2) . . ?
O38B Cl24 O38A 22(2) . . ?
O37A Cl24 O38A 91(2) . . ?
O36 Cl24 O38A 138(2) . . ?
O37B Cl24 O38A 125(3) . . ?
O39 Cl24 O38A 93.3(19) . . ?
O43 Cl25 O41 113.2(8) . . ?
O43 Cl25 O40A 105.9(15) . . ?
O41 Cl25 O40A 129.1(16) . . ?
O43 Cl25 O42A 85.5(18) . . ?
O41 Cl25 O42A 103.5(18) . . ?
O40A Cl25 O42A 111(2) . . ?
O43 Cl25 O40B 113.6(9) . . ?
O41 Cl25 O40B 94.0(11) . . ?
O40A Cl25 O40B 39.3(15) . . ?
O42A Cl25 O40B 147(2) . . ?
O43 Cl25 O42B 125.1(10) . . ?
O41 Cl25 O42B 106.3(10) . . ?
O40A Cl25 O42B 73.6(17) . . ?
O42A Cl25 O42B 48.3(17) . . ?
O40B Cl25 O42B 99.7(13) . . ?
O45A Cl26 O45B 67.1(18) . . ?
O45A Cl26 O44 143.9(13) . . ?
O45B Cl26 O44 111(2) . . ?
O45A Cl26 O47 64(3) . . ?
O45B Cl26 O47 130(3) . . ?
O44 Cl26 O47 103(3) . . ?
O45A Cl26 O46 110.7(13) . . ?
O45B Cl26 O46 102(2) . . ?
O44 Cl26 O46 104.9(12) . . ?
O47 Cl26 O46 102(2) . . ?
Cl26 O45A O47 65(2) . . ?
O45A O47 Cl26 51.4(17) . . ?
O48 Cl27 O51B 130(2) . . ?
O48 Cl27 O49 108.9(13) . . ?
O51B Cl27 O49 121(2) . . ?
O48 Cl27 O50 97.2(17) . . ?
O51B Cl27 O50 76(2) . . ?
O49 Cl27 O50 102.0(14) . . ?
O48 Cl27 O51A 106.0(15) . . ?
O51B Cl27 O51A 62(2) . . ?
O49 Cl27 O51A 103.5(15) . . ?
O50 Cl27 O51A 137.4(19) . . ?
Cl27 O50 O51B 49.9(15) . . ?
Cl27 O51B O50 54.2(16) . . ?

loop_
_geom_bond_atom_site_label_1
_geom_bond_atom_site_label_2
_geom_bond_distance
_geom_bond_site_symmetry_2
_geom_bond_publ_flag
Mn1 N30 1.896(10) . ?
Mn1 N3 1.911(11) . ?
Mn1 O7 2.060(7) . ?
Mn1 O1 2.102(7) . ?
Mn1 N28 2.120(6) . ?
Mn1 N1 2.199(7) . ?
Mn2 N39 2.086(9) . ?
Mn2 O9 2.145(7) . ?
Mn2 N5 2.150(9) . ?
Mn2 O1 2.241(8) . ?
Mn2 O2 2.269(8) . ?
Mn2 N37 2.294(4) . ?
Mn3 N7 1.978(10) . ?
Mn3 N48 1.982(11) . ?
Mn3 O2 2.048(8) . ?
Mn3 O11 2.106(8) . ?
Mn3 N46 2.123(5) . ?
Mn3 N9 2.136(5) . ?
Mn4 N12 2.075(10) . ?
Mn4 N32 2.153(9) . ?
Mn4 O3 2.177(7) . ?
Mn4 O8 2.211(8) . ?
Mn4 O7 2.226(7) . ?
Mn4 N10 2.325(5) . ?
Mn5 N41 2.208(9) . ?
Mn5 O3 2.217(8) . ?
Mn5 N14 2.217(9) . ?
Mn5 O10 2.237(8) . ?
Mn5 O9 2.251(7) . ?
Mn5 O4 2.253(7) . ?
Mn6 N16 2.118(10) . ?
Mn6 O4 2.147(8) . ?
Mn6 N50 2.156(10) . ?
Mn6 O12 2.229(8) . ?
Mn6 O11 2.267(8) . ?
Mn6 N18 2.318(5) . ?
Mn7 N21 1.886(11) . ?
Mn7 N34 1.944(11) . ?
Mn7 O5 2.035(8) . ?
Mn7 N19 2.123(5) . ?
Mn7 O8 2.127(8) . ?
Mn7 N36 2.158(5) . ?
Mn8 N43 2.075(11) . ?
Mn8 N23 2.146(11) . ?
Mn8 O10 2.158(7) . ?
Mn8 O6 2.236(8) . ?
Mn8 O5 2.246(8) . ?
Mn8 N45 2.269(5) . ?
Mn9 N52 1.942(11) . ?
Mn9 N25 1.990(11) . ?
Mn9 O12 2.073(7) . ?
Mn9 O6 2.111(9) . ?
Mn9 N27 2.119(6) . ?
Mn9 N54 2.144(7) . ?
N1 C1 1.3900 . ?
N1 C5 1.3900 . ?
C1 C2 1.3900 . ?
C2 C3 1.3900 . ?
C3 C4 1.3900 . ?
C4 C5 1.3900 . ?
C5 C6 1.472(15) . ?
C6 N3 1.325(17) . ?
C6 N2 1.325(17) . ?
C7 N4 1.288(14) . ?
C7 O1 1.351(13) . ?
C7 C8 1.489(15) . ?
C8 C9 1.329(14) . ?
C8 N5 1.371(13) . ?
C9 C10 1.368(15) . ?
C10 C11 1.384(15) . ?
C10 Cl1 1.744(12) . ?
C11 C12 1.392(15) . ?
C12 N5 1.333(14) . ?
C12 C13 1.487(16) . ?
C13 O2 1.301(13) . ?
C13 N6 1.304(14) . ?
C14 N8 1.306(16) . ?
C14 N7 1.314(16) . ?
C14 C15 1.455(14) . ?
N9 C15 1.3900 . ?
N9 C19 1.3900 . ?
C15 C16 1.3900 . ?
C16 C17 1.3900 . ?
C17 C18 1.3900 . ?
C18 C19 1.3900 . ?
N10 C20 1.3900 . ?
N10 C24 1.3900 . ?
C20 C21 1.3900 . ?
C21 C22 1.3900 . ?
C22 C23 1.3900 . ?
C23 C24 1.3900 . ?
C24 C25 1.456(14) . ?
C25 N11 1.302(14) . ?
C25 N12 1.313(14) . ?
C26 O3 1.290(13) . ?
C26 N13 1.322(14) . ?
C26 C27 1.475(15) . ?
C27 N14 1.356(13) . ?
C27 C28 1.404(15) . ?
C28 C29 1.432(16) . ?
C29 C30 1.377(16) . ?
C29 Cl2 1.700(12) . ?
C30 C31 1.360(15) . ?
C31 N14 1.367(14) . ?
C31 C32 1.476(16) . ?
C32 N15 1.303(14) . ?
C32 O4 1.314(13) . ?
C33 N16 1.317(15) . ?
C33 N17 1.328(15) . ?
C33 C34 1.473(14) . ?
N18 C34 1.3900 . ?
N18 C38 1.3900 . ?
C34 C35 1.3900 . ?
C35 C36 1.3900 . ?
C36 C37 1.3900 . ?
C37 C38 1.3900 . ?
N19 C39 1.3900 . ?
N19 C43 1.3900 . ?
C39 C40 1.3900 . ?
C40 C41 1.3900 . ?
C41 C42 1.3900 . ?
C42 C43 1.3900 . ?
C43 C44 1.517(13) . ?
C44 N20 1.294(16) . ?
C44 N21 1.355(16) . ?
C45 N22 1.271(14) . ?
C45 O5 1.293(13) . ?
C45 C46 1.563(17) . ?
C46 N23 1.326(16) . ?
C46 C47 1.344(17) . ?
C47 C48 1.461(17) . ?
C48 C49 1.329(16) . ?
C48 Cl3 1.729(14) . ?
C49 C50 1.381(17) . ?
C50 N23 1.390(15) . ?
C50 C51 1.426(17) . ?
C51 N24 1.328(16) . ?
C51 O6 1.338(15) . ?
C52 N26 1.289(17) . ?
C52 N25 1.343(16) . ?
C52 C53 1.426(17) . ?
N27 C53 1.3900 . ?
N27 C57 1.3900 . ?
C53 C54 1.3900 . ?
C54 C55 1.3900 . ?
C55 C56 1.3900 . ?
C56 C57 1.3900 . ?
N28 C58 1.3900 . ?
N28 C62 1.3900 . ?
C58 C59 1.3900 . ?
C59 C60 1.3900 . ?
C60 C61 1.3900 . ?
C61 C62 1.3900 . ?
C62 C63 1.431(13) . ?
C63 N29 1.236(14) . ?
C63 N30 1.349(15) . ?
C64 N31 1.293(14) . ?
C64 O7 1.338(13) . ?
C64 C65 1.508(16) . ?
C65 N32 1.350(14) . ?
C65 C66 1.354(15) . ?
C66 C67 1.420(15) . ?
C67 C68 1.402(16) . ?
C67 Cl4 1.741(12) . ?
C68 C69 1.336(15) . ?
C69 N32 1.331(13) . ?
C69 C70 1.513(16) . ?
C70 O8 1.269(14) . ?
C70 N33 1.334(15) . ?
C71 N35 1.295(14) . ?
C71 N34 1.344(15) . ?
C71 C72 1.423(13) . ?
N36 C72 1.3900 . ?
N36 C76 1.3900 . ?
C72 C73 1.3900 . ?
C73 C74 1.3900 . ?
C74 C75 1.3900 . ?
C75 C76 1.3900 . ?
N37 C77 1.3900 . ?
N37 C81 1.3900 . ?
C77 C78 1.3900 . ?
C78 C79 1.3900 . ?
C79 C80 1.3900 . ?
C80 C81 1.3900 . ?
C81 C82 1.447(13) . ?
C82 N39 1.291(13) . ?
C82 N38 1.356(14) . ?
C83 O9 1.318(12) . ?
C83 N40 1.328(13) . ?
C83 C84 1.454(15) . ?
C84 N41 1.353(13) . ?
C84 C85 1.380(15) . ?
C85 C86 1.377(16) . ?
C86 C87 1.401(15) . ?
C86 Cl5 1.752(12) . ?
C87 C88 1.355(15) . ?
C88 N41 1.350(14) . ?
C88 C89 1.508(16) . ?
C89 O10 1.279(13) . ?
C89 N42 1.311(14) . ?
C90 N43 1.305(16) . ?
C90 N44 1.320(17) . ?
C90 C91 1.419(16) . ?
N45 C91 1.3900 . ?
N45 C95 1.3900 . ?
C91 C92 1.3900 . ?
C92 C93 1.3900 . ?
C93 C94 1.3900 . ?
C94 C95 1.3900 . ?
N46 C96 1.3900 . ?
N46 C100 1.3900 . ?
C96 C97 1.3900 . ?
C97 C98 1.3900 . ?
C98 C99 1.3900 . ?
C99 C100 1.3900 . ?
C100 C101 1.419(15) . ?
C101 N47 1.280(15) . ?
C101 N48 1.315(14) . ?
C102 O11 1.297(14) . ?
C102 N49 1.315(15) . ?
C102 C103 1.465(17) . ?
C103 N50 1.380(15) . ?
C103 C104 1.389(17) . ?
C104 C105 1.364(17) . ?
C105 C106 1.421(17) . ?
C105 Cl6 1.717(13) . ?
C106 C107 1.356(16) . ?
C107 N50 1.317(15) . ?
C107 C108 1.496(17) . ?
C108 N51 1.292(15) . ?
C108 O12 1.314(14) . ?
C109 N52 1.305(18) . ?
C109 N53 1.351(18) . ?
C109 C110 1.453(16) . ?
N54 C110 1.3900 . ?
N54 C114 1.3900 . ?
C110 C111 1.3900 . ?
C111 C112 1.3900 . ?
C112 C113 1.3900 . ?
C113 C114 1.3900 . ?
N3 N4 1.442(13) . ?
N6 N7 1.346(12) . ?
N12 N13 1.449(13) . ?
N15 N16 1.369(12) . ?
N21 N22 1.406(13) . ?
N24 N25 1.366(14) . ?
N30 N31 1.444(12) . ?
N33 N34 1.441(13) . ?
N39 N40 1.431(12) . ?
N42 N43 1.460(13) . ?
N48 N49 1.381(14) . ?
N51 N52 1.399(14) . ?
Cl20 O21A 1.41(2) . ?
Cl20 O23 1.420(10) . ?
Cl20 O20 1.423(9) . ?
Cl20 O22 1.441(11) . ?
Cl20 O21B 1.45(2) . ?
Cl21 O24A 1.47(2) . ?
Cl21 O27A 1.510(15) . ?
Cl21 O25 1.572(15) . ?
Cl21 O26 1.60(2) . ?
Cl21 O27B 1.615(19) . ?
Cl21 O24B 1.979(18) . ?
Cl22 O30 1.419(9) . ?
Cl22 O28 1.420(10) . ?
Cl22 O31 1.438(9) . ?
Cl22 O29 1.443(9) . ?
Cl23 O32 1.562(15) . ?
Cl23 O33A 1.57(2) . ?
Cl23 O35 1.66(2) . ?
Cl23 O34 1.68(3) . ?
Cl23 O33B 1.70(4) . ?
Cl24 O38B 1.13(2) . ?
Cl24 O37A 1.413(19) . ?
Cl24 O36 1.42(2) . ?
Cl24 O37B 1.44(4) . ?
Cl24 O39 1.46(2) . ?
Cl24 O38A 1.58(3) . ?
Cl25 O43 1.383(9) . ?
Cl25 O41 1.399(14) . ?
Cl25 O40A 1.40(3) . ?
Cl25 O42A 1.47(3) . ?
Cl25 O40B 1.477(19) . ?
Cl25 O42B 1.49(2) . ?
Cl26 O45A 1.364(16) . ?
Cl26 O45B 1.53(4) . ?
Cl26 O44 1.571(15) . ?
Cl26 O47 1.58(4) . ?
Cl26 O46 1.66(2) . ?
O45A O47 1.57(7) . ?
Cl27 O48 1.42(2) . ?
Cl27 O51B 1.42(3) . ?
Cl27 O49 1.479(18) . ?
Cl27 O50 1.51(3) . ?
Cl27 O51A 1.55(3) . ?
O50 O51B 1.80(5) . ?
